data_4103459
loop_
_publ_author_name
'Chang-Zhi Li'
'Yutaka Matsuo'
'Eiichi Nakamura'

_publ_section_title
;
 Octupole-like Supramolecular Aggregates of Conical Iron Fullerene
 Complexes into a Three-Dimensional Liquid Crystalline Lattice
;
_journal_name_full 'Journal of the American Chemical Society'
_journal_page_first 15514
_journal_page_last 15515
_journal_paper_doi 10.1021/ja1073933
_journal_volume 132
_journal_year 2010
_chemical_compound_source 'synthesis as described'
_chemical_formula_moiety 'C146 H111 Fe1 Si5'
_chemical_formula_sum 'C181 H198 Fe Si5'
_chemical_formula_weight 2569.69
_chemical_name_systematic
;
 CpFeMe5C60MeAr5
;
_space_group_IT_number 88
_symmetry_cell_setting tetragonal
_symmetry_Int_Tables_number 88
_symmetry_space_group_name_Hall '-I 4ad'
_symmetry_space_group_name_H-M 'I 41/a :2'
_atom_sites_solution_hydrogens geom
_atom_sites_solution_primary direct
_atom_sites_solution_secondary difmap
_audit_creation_date 2010-03-11
_cell_angle_alpha 90.00
_cell_angle_beta 90.00
_cell_angle_gamma 90.00
_cell_formula_units_Z 16
_cell_length_a 30.5806(7)
_cell_length_b 30.5806(7)
_cell_length_c 68.5594(15)
_cell_measurement_temperature 120(2)
_cell_volume 64115(3)
_computing_molecular_graphics 'Ortep-3 for Windows (Farrugia, 1997)'
_computing_structure_refinement 'SHELXL-97 (Sheldrick, 1997)'
_computing_structure_solution 'SHELXS-97 (Sheldrick, 1990)'
_diffrn_ambient_temperature 120(2)
_diffrn_measured_fraction_theta_full 0.999
_diffrn_measured_fraction_theta_max 0.999
_diffrn_radiation_monochromator graphite
_diffrn_radiation_source 'fine-focus sealed tube'
_diffrn_radiation_type MoK\a
_diffrn_radiation_wavelength 0.71075
_diffrn_reflns_av_R_equivalents 0.1494
_diffrn_reflns_av_sigmaI/netI 0.0815
_diffrn_reflns_limit_h_max 39
_diffrn_reflns_limit_h_min -39
_diffrn_reflns_limit_k_max 39
_diffrn_reflns_limit_k_min -39
_diffrn_reflns_limit_l_max 83
_diffrn_reflns_limit_l_min -88
_diffrn_reflns_number 309237
_diffrn_reflns_theta_full 27.48
_diffrn_reflns_theta_max 27.48
_diffrn_reflns_theta_min 3.03
_exptl_absorpt_coefficient_mu 0.181
_exptl_absorpt_correction_T_max 0.9647
_exptl_absorpt_correction_T_min 0.8689
_exptl_absorpt_correction_type none
_exptl_crystal_colour yellow
_exptl_crystal_density_diffrn 1.065
_exptl_crystal_density_method 'not measured'
_exptl_crystal_description block
_exptl_crystal_F_000 22080
_exptl_crystal_size_max 0.80
_exptl_crystal_size_mid 0.30
_exptl_crystal_size_min 0.20
_refine_diff_density_max 1.103
_refine_diff_density_min -0.899
_refine_diff_density_rms 0.116
_refine_ls_extinction_coef 0.00005(2)
_refine_ls_extinction_expression Fc^*^=kFc[1+0.001xFc^2^\l^3^/sin(2\q)]^-1/4^
_refine_ls_extinction_method SHELXL
_refine_ls_goodness_of_fit_ref 1.815
_refine_ls_hydrogen_treatment mixed
_refine_ls_matrix_type full
_refine_ls_number_parameters 1360
_refine_ls_number_reflns 36740
_refine_ls_number_restraints 1
_refine_ls_restrained_S_all 1.815
_refine_ls_R_factor_all 0.2529
_refine_ls_R_factor_gt 0.1418
_refine_ls_shift/su_max 14.154
_refine_ls_shift/su_mean 0.202
_refine_ls_structure_factor_coef Fsqd
_refine_ls_weighting_details 'calc w=1/[\s^2^(Fo^2^)+(0.1000P)^2^+0.0000P] where P=(Fo^2^+2Fc^2^)/3'
_refine_ls_weighting_scheme calc
_refine_ls_wR_factor_gt 0.3524
_refine_ls_wR_factor_ref 0.3835
_reflns_number_gt 14703
_reflns_number_total 36740
_reflns_threshold_expression >2sigma(I)
_cod_data_source_file ja1073933_si_001.cif
_cod_data_source_block CpFedecaC12
_cod_original_sg_symbol_H-M 'I 41/a'
_cod_original_formula_sum 'C181 H198 Fe1 Si5'
_cod_database_code 4103459

loop_
_symmetry_equiv_pos_as_xyz
'x, y, z'
'-x, -y+1/2, z'
'-y+3/4, x+1/4, z+1/4'
'y+1/4, -x+1/4, z+1/4'
'x+1/2, y+1/2, z+1/2'
'-x+1/2, -y+1, z+1/2'
'-y+5/4, x+3/4, z+3/4'
'y+3/4, -x+3/4, z+3/4'
'-x, -y, -z'
'x, y-1/2, -z'
'y-3/4, -x-1/4, -z-1/4'
'-y-1/4, x-1/4, -z-1/4'
'-x+1/2, -y+1/2, -z+1/2'
'x+1/2, y, -z+1/2'
'y-1/4, -x+1/4, -z+1/4'
'-y+1/4, x+1/4, -z+1/4'

loop_
_atom_site_label
_atom_site_type_symbol
_atom_site_fract_x
_atom_site_fract_y
_atom_site_fract_z
_atom_site_U_iso_or_equiv
_atom_site_adp_type
_atom_site_occupancy
_atom_site_symmetry_multiplicity
_atom_site_calc_flag
_atom_site_refinement_flags
_atom_site_disorder_assembly
_atom_site_disorder_group
Fe1 Fe 0.169994(19) 0.856886(19) 0.338653(7) 0.07697(18) Uani 1 1 d . . .
Si1 Si 0.31969(11) 0.33897(8) 0.33370(5) 0.2650(13) Uani 1 1 d . . .
Si2 Si 0.40019(7) 0.45973(6) 0.20953(3) 0.1563(7) Uani 1 1 d . E .
Si3 Si 0.14102(7) 0.57062(8) 0.13264(2) 0.1776(8) Uani 1 1 d . . .
Si4 Si -0.12179(6) 0.51025(7) 0.20181(3) 0.1545(7) Uani 1 1 d . . .
Si5 Si -0.06719(14) 0.40146(13) 0.36933(5) 0.5019(13) Uani 1 1 d . . .
C1 C 0.20209(12) 0.79898(12) 0.33228(4) 0.0654(10) Uani 1 1 d . . .
C2 C 0.18908(12) 0.82028(11) 0.31471(5) 0.0639(10) Uani 1 1 d . . .
C3 C 0.14401(13) 0.82428(11) 0.31463(5) 0.0669(11) Uani 1 1 d . . .
C4 C 0.12772(12) 0.80558(12) 0.33258(5) 0.0675(11) Uani 1 1 d . . .
C5 C 0.16372(12) 0.79045(12) 0.34320(4) 0.0671(11) Uani 1 1 d . . .
C6 C 0.16065(12) 0.75597(12) 0.35905(4) 0.0696(11) Uani 1 1 d . . .
C7 C 0.19705(12) 0.72186(12) 0.35453(4) 0.0668(11) Uani 1 1 d . . .
C8 C 0.23343(12) 0.73132(12) 0.34372(4) 0.0650(11) Uani 1 1 d . . .
C9 C 0.24463(12) 0.77587(12) 0.33511(4) 0.0655(11) Uani 1 1 d . . .
C10 C 0.26045(11) 0.76245(12) 0.31452(4) 0.0620(10) Uani 1 1 d . . .
C11 C 0.24867(11) 0.78332(12) 0.29775(4) 0.0627(10) Uani 1 1 d . . .
C12 C 0.21713(12) 0.82317(11) 0.29652(4) 0.0648(10) Uani 1 1 d . . .
C13 C 0.18700(11) 0.80950(11) 0.27981(4) 0.0598(10) Uani 1 1 d . . .
C14 C 0.14298(12) 0.81361(11) 0.27974(4) 0.0629(10) Uani 1 1 d . . .
C15 C 0.11593(12) 0.83214(12) 0.29694(5) 0.0682(11) Uani 1 1 d . . .
C16 C 0.07866(12) 0.79831(12) 0.29792(5) 0.0661(11) Uani 1 1 d . . .
C17 C 0.06303(11) 0.78020(12) 0.31447(5) 0.0668(11) Uani 1 1 d . . .
C18 C 0.08082(12) 0.79047(12) 0.33544(5) 0.0707(11) Uani 1 1 d . . .
C19 C 0.08427(12) 0.74394(12) 0.34384(4) 0.0677(11) Uani 1 1 d . . .
C20 C 0.11933(12) 0.72829(13) 0.35417(4) 0.0696(11) Uani 1 1 d . . .
C21 C 0.13067(12) 0.68369(12) 0.35294(4) 0.0663(11) Uani 1 1 d . . .
C22 C 0.17804(13) 0.67926(12) 0.35315(4) 0.0674(11) Uani 1 1 d . . .
C23 C 0.19684(12) 0.64619(12) 0.34218(4) 0.0656(11) Uani 1 1 d . . .
C24 C 0.23562(12) 0.65507(12) 0.33147(4) 0.0635(10) Uani 1 1 d . . .
C25 C 0.25271(12) 0.69718(12) 0.33194(4) 0.0649(10) Uani 1 1 d . . .
C26 C 0.26886(11) 0.71653(12) 0.31420(4) 0.0626(10) Uani 1 1 d . . .
C27 C 0.26622(11) 0.69165(11) 0.29695(4) 0.0590(10) Uani 1 1 d . . .
C28 C 0.25333(11) 0.71372(11) 0.27936(4) 0.0588(10) Uani 1 1 d . . .
C29 C 0.24405(11) 0.75749(11) 0.27986(4) 0.0586(10) Uani 1 1 d . . .
C30 C 0.20691(11) 0.77348(11) 0.26917(4) 0.0606(10) Uani 1 1 d . . .
C31 C 0.18245(12) 0.74398(12) 0.25823(4) 0.0625(10) Uani 1 1 d . . .
C32 C 0.13518(12) 0.74821(12) 0.25811(4) 0.0644(10) Uani 1 1 d . . .
C33 C 0.11634(12) 0.78290(12) 0.26908(4) 0.0664(11) Uani 1 1 d . . .
C34 C 0.07711(12) 0.77307(12) 0.28002(5) 0.0674(11) Uani 1 1 d . . .
C35 C 0.06017(12) 0.73112(13) 0.27926(5) 0.0682(11) Uani 1 1 d . . .
C36 C 0.04454(11) 0.71142(13) 0.29698(5) 0.0671(11) Uani 1 1 d . . .
C37 C 0.04678(12) 0.73555(13) 0.31424(5) 0.0677(11) Uani 1 1 d . . .
C38 C 0.05966(12) 0.71400(12) 0.33190(5) 0.0682(11) Uani 1 1 d . . .
C39 C 0.06934(11) 0.66975(13) 0.33099(5) 0.0679(11) Uani 1 1 d . . .
C40 C 0.10625(12) 0.65441(12) 0.34182(4) 0.0675(11) Uani 1 1 d . . .
C41 C 0.12650(12) 0.61902(12) 0.33098(4) 0.0656(10) Uani 1 1 d . . .
C42 C 0.17077(12) 0.61508(11) 0.33144(4) 0.0644(10) Uani 1 1 d . . .
C43 C 0.19803(12) 0.59516(12) 0.31444(4) 0.0683(11) Uani 1 1 d . . .
C44 C 0.23536(11) 0.62941(12) 0.31352(4) 0.0636(10) Uani 1 1 d . . .
C45 C 0.25017(11) 0.64805(12) 0.29671(4) 0.0612(10) Uani 1 1 d . . .
C46 C 0.23102(11) 0.63723(11) 0.27673(4) 0.0617(10) Uani 1 1 d . . .
C47 C 0.22777(11) 0.68385(11) 0.26791(4) 0.0590(10) Uani 1 1 d . . .
C48 C 0.19315(12) 0.69888(12) 0.25738(4) 0.0615(10) Uani 1 1 d . . .
C49 C 0.15155(11) 0.67156(12) 0.25304(4) 0.0620(10) Uani 1 1 d . . .
C50 C 0.11591(12) 0.70637(12) 0.25714(4) 0.0650(10) Uani 1 1 d . . .
C51 C 0.07892(12) 0.69716(12) 0.26747(4) 0.0646(10) Uani 1 1 d . . .
C52 C 0.06761(12) 0.65193(12) 0.27576(4) 0.0665(11) Uani 1 1 d . C .
C53 C 0.05290(11) 0.66574(13) 0.29663(4) 0.0669(11) Uani 1 1 d . . .
C54 C 0.06585(12) 0.64466(12) 0.31325(5) 0.0665(10) Uani 1 1 d . . .
C55 C 0.09532(12) 0.60415(12) 0.31500(4) 0.0692(11) Uani 1 1 d . . .
C56 C 0.12159(12) 0.59605(12) 0.29492(5) 0.0671(11) Uani 1 1 d . . .
C57 C 0.17007(12) 0.60010(12) 0.29605(4) 0.0665(11) Uani 1 1 d . . .
C58 C 0.18509(12) 0.62170(11) 0.27998(4) 0.0620(10) Uani 1 1 d . . .
C59 C 0.14814(12) 0.63785(12) 0.26912(4) 0.0624(10) Uani 1 1 d . . .
C60 C 0.11068(12) 0.62738(12) 0.27848(5) 0.0679(11) Uani 1 1 d . . .
C61 C 0.19898(19) 0.88895(15) 0.36148(6) 0.1117(18) Uani 1 1 d . . .
H61 H 0.2189 0.8746 0.3711 0.134 Uiso 1 1 calc R . .
C62 C 0.21322(16) 0.90719(15) 0.34343(6) 0.0985(15) Uani 1 1 d . . .
H62 H 0.2439 0.9097 0.3385 0.118 Uiso 1 1 calc R . .
C63 C 0.17508(19) 0.92212(14) 0.33438(7) 0.1125(18) Uani 1 1 d . . .
H63 H 0.1738 0.9371 0.3214 0.135 Uiso 1 1 calc R . .
C64 C 0.13785(17) 0.91225(15) 0.34650(8) 0.1215(18) Uani 1 1 d . . .
H64 H 0.1066 0.9197 0.3439 0.146 Uiso 1 1 calc R . .
C65 C 0.15529(18) 0.89098(15) 0.36353(8) 0.1123(18) Uani 1 1 d . . .
H65 H 0.1380 0.8798 0.3749 0.135 Uiso 1 1 calc R . .
C66 C 0.27960(12) 0.80133(13) 0.34691(5) 0.0751(12) Uani 1 1 d . . .
H66 H 0.2850 0.8297 0.3407 0.090 Uiso 1 1 calc R . .
H66A H 0.3068 0.7845 0.3472 0.090 Uiso 1 1 calc R . .
H66B H 0.2691 0.8059 0.3603 0.090 Uiso 1 1 calc R . .
C67 C 0.24030(12) 0.86641(11) 0.29325(5) 0.0707(11) Uani 1 1 d . . .
H67 H 0.2186 0.8899 0.2921 0.085 Uiso 1 1 calc R . .
H67A H 0.2576 0.8648 0.2812 0.085 Uiso 1 1 calc R . .
H67B H 0.2597 0.8725 0.3043 0.085 Uiso 1 1 calc R . .
C68 C 0.10087(14) 0.87994(13) 0.29409(6) 0.0836(13) Uani 1 1 d . . .
H68 H 0.0839 0.8893 0.3055 0.100 Uiso 1 1 calc R . .
H68A H 0.0827 0.8820 0.2824 0.100 Uiso 1 1 calc R . .
H68B H 0.1265 0.8989 0.2926 0.100 Uiso 1 1 calc R . .
C69 C 0.05153(13) 0.82067(13) 0.34731(5) 0.0796(12) Uani 1 1 d . . .
H69 H 0.0635 0.8238 0.3605 0.096 Uiso 1 1 calc R . .
H69A H 0.0221 0.8082 0.3481 0.096 Uiso 1 1 calc R . .
H69B H 0.0502 0.8494 0.3410 0.096 Uiso 1 1 calc R . .
C70 C 0.16079(14) 0.77326(14) 0.37986(4) 0.0833(13) Uani 1 1 d . . .
H70 H 0.1880 0.7893 0.3823 0.100 Uiso 1 1 calc R . .
H70A H 0.1586 0.7487 0.3890 0.100 Uiso 1 1 calc R . .
H70B H 0.1358 0.7929 0.3817 0.100 Uiso 1 1 calc R . .
C71 C 0.11136(16) 0.54893(14) 0.28697(6) 0.0981(15) Uani 1 1 d . . .
H71 H 0.1206 0.5469 0.2733 0.118 Uiso 1 1 calc R . .
H71A H 0.0799 0.5433 0.2879 0.118 Uiso 1 1 calc R . .
H71B H 0.1273 0.5272 0.2947 0.118 Uiso 1 1 calc R . .
C72 C 0.21526(13) 0.54919(13) 0.31864(5) 0.0749(12) Uani 1 1 d . . .
C73 C 0.22932(16) 0.53755(15) 0.33689(6) 0.0994(15) Uani 1 1 d . . .
H73 H 0.2264 0.5577 0.3473 0.119 Uiso 1 1 calc R . .
C74 C 0.24760(18) 0.49709(15) 0.34039(6) 0.1111(17) Uani 1 1 d . . .
H74 H 0.2577 0.4901 0.3531 0.133 Uiso 1 1 calc R . .
C75 C 0.25140(16) 0.46681(16) 0.32571(7) 0.1068(16) Uani 1 1 d . . .
C76 C 0.23401(18) 0.47808(16) 0.30706(7) 0.1134(18) Uani 1 1 d . . .
H76 H 0.2344 0.4571 0.2968 0.136 Uiso 1 1 calc R . .
C77 C 0.21700(16) 0.51834(14) 0.30378(6) 0.0972(15) Uani 1 1 d . . .
H77 H 0.2062 0.5255 0.2912 0.117 Uiso 1 1 calc R . .
C78 C 0.27179(18) 0.42375(17) 0.32868(7) 0.1225(18) Uani 1 1 d . . .
C79 C 0.2896(2) 0.39067(19) 0.33138(9) 0.169(2) Uani 1 1 d . . .
C80 C 0.3526(8) 0.3417(6) 0.3564(3) 0.809(13) Uani 1 1 d . . .
H169 H 0.3380 0.3210 0.3654 0.971 Uiso 1 1 calc R . .
H170 H 0.3808 0.3279 0.3530 0.971 Uiso 1 1 calc R . .
C81 C 0.2827(6) 0.2977(3) 0.3376(4) 0.777(19) Uani 1 1 d . . .
H81 H 0.2773 0.2822 0.3253 0.933 Uiso 1 1 calc R . .
H81A H 0.2551 0.3102 0.3424 0.933 Uiso 1 1 calc R . .
H81B H 0.2943 0.2773 0.3473 0.933 Uiso 1 1 calc R . .
C82 C 0.3601(4) 0.3360(4) 0.3138(3) 0.642(9) Uani 1 1 d . . .
H82 H 0.3451 0.3297 0.3015 0.770 Uiso 1 1 calc R . .
H82A H 0.3812 0.3128 0.3166 0.770 Uiso 1 1 calc R . .
H82B H 0.3754 0.3640 0.3127 0.770 Uiso 1 1 calc R . .
C83 C 0.26016(12) 0.60695(12) 0.26448(5) 0.0664(11) Uani 1 1 d . . .
C84 C 0.24455(14) 0.56920(13) 0.25638(5) 0.0819(13) Uani 1 1 d . . .
H84 H 0.2146 0.5618 0.2581 0.098 Uiso 1 1 calc R . .
C85 C 0.27140(15) 0.54105(13) 0.24554(6) 0.0907(14) Uani 1 1 d . . .
H85 H 0.2597 0.5150 0.2401 0.109 Uiso 1 1 calc R . .
C86 C 0.31540(15) 0.55159(13) 0.24286(5) 0.0833(13) Uani 1 1 d . . .
C87 C 0.33116(13) 0.59015(13) 0.25097(5) 0.0774(12) Uani 1 1 d . . .
H87 H 0.3610 0.5979 0.2493 0.093 Uiso 1 1 calc R . .
C88 C 0.30387(13) 0.61745(13) 0.26151(5) 0.0727(11) Uani 1 1 d . . .
H88 H 0.3152 0.6438 0.2668 0.087 Uiso 1 1 calc R . .
C89 C 0.34295(15) 0.52241(14) 0.23190(6) 0.0939(14) Uani 1 1 d . . .
C90 C 0.36595(17) 0.49825(15) 0.22305(7) 0.1112(17) Uani 1 1 d . . .
C91 C 0.4579(2) 0.4702(3) 0.21546(10) 0.170(3) Uani 1 1 d . . .
H91 H 0.4683 0.5002 0.2120 0.203 Uiso 1 1 calc R A 3
C92 C 0.3863(4) 0.4046(3) 0.2183(2) 0.452(7) Uani 1 1 d . . .
H92 H 0.3544 0.4014 0.2188 0.543 Uiso 1 1 calc R E .
H92A H 0.3984 0.4004 0.2314 0.543 Uiso 1 1 calc R . .
H92B H 0.3986 0.3828 0.2094 0.543 Uiso 1 1 calc R . .
C93 C 0.3911(2) 0.4684(2) 0.18350(10) 0.198(3) Uani 1 1 d . . .
H93 H 0.3634 0.4547 0.1796 0.238 Uiso 1 1 calc R E .
H93A H 0.4151 0.4553 0.1761 0.238 Uiso 1 1 calc R . .
H93B H 0.3898 0.4998 0.1808 0.238 Uiso 1 1 calc R . .
C94 C 0.14935(12) 0.65345(12) 0.23224(4) 0.0666(11) Uani 1 1 d . . .
C95 C 0.14986(12) 0.68217(13) 0.21665(4) 0.0685(11) Uani 1 1 d . . .
H95 H 0.1521 0.7127 0.2190 0.082 Uiso 1 1 calc R . .
C96 C 0.14717(12) 0.66685(14) 0.19755(5) 0.0761(12) Uani 1 1 d . . .
H96 H 0.1470 0.6871 0.1870 0.091 Uiso 1 1 calc R . .
C97 C 0.14471(13) 0.62210(15) 0.19373(5) 0.0792(13) Uani 1 1 d . F .
C98 C 0.14502(14) 0.59311(15) 0.20936(5) 0.0891(14) Uani 1 1 d . . .
H98 H 0.1440 0.5625 0.2071 0.107 Uiso 1 1 calc R . .
C99 C 0.14685(14) 0.60929(14) 0.22859(5) 0.0843(13) Uani 1 1 d . . .
H99 H 0.1463 0.5894 0.2392 0.101 Uiso 1 1 calc R . .
C100 C 0.14330(14) 0.60602(16) 0.17412(5) 0.0956(15) Uani 1 1 d . . .
C101 C 0.14341(17) 0.59247(18) 0.15749(6) 0.1165(18) Uani 1 1 d . F .
C102 C 0.1870(3) 0.5919(3) 0.11890(8) 0.228(4) Uani 1 1 d . F .
H102 H 0.1860 0.5806 0.1055 0.274 Uiso 1 1 calc R . .
H103 H 0.2144 0.5828 0.1251 0.274 Uiso 1 1 calc R . .
H104 H 0.1855 0.6239 0.1186 0.274 Uiso 1 1 calc R . .
C103 C 0.1576(4) 0.5073(3) 0.13479(13) 0.427(9) Uani 1 1 d D F .
H105 H 0.1631 0.4917 0.1224 0.512 Uiso 1 1 calc R B 3
H106 H 0.1785 0.4996 0.1453 0.512 Uiso 1 1 calc R B 3
C104 C 0.0855(3) 0.5698(5) 0.12465(12) 0.410(7) Uani 1 1 d . F .
H107 H 0.0689 0.5488 0.1325 0.492 Uiso 1 1 calc R . .
H108 H 0.0843 0.5610 0.1109 0.492 Uiso 1 1 calc R . .
H109 H 0.0727 0.5990 0.1261 0.492 Uiso 1 1 calc R . .
C105 C 0.03403(12) 0.62799(14) 0.26337(5) 0.0720(11) Uani 1 1 d . . .
C106 C 0.0019(3) 0.6021(3) 0.27014(9) 0.100(3) Uani 0.60 1 d P C 1
H110 H -0.0017 0.6004 0.2839 0.120 Uiso 0.60 1 calc PR C 1
C107 C -0.0266(3) 0.5775(3) 0.25852(10) 0.098(2) Uani 0.60 1 d P C 1
H111 H -0.0464 0.5576 0.2644 0.118 Uiso 0.60 1 calc PR C 1
C108 C -0.02607(14) 0.58182(16) 0.23971(6) 0.0930(14) Uani 1 1 d . . .
C109 C 0.0074(3) 0.6071(3) 0.23125(10) 0.113(3) Uani 0.60 1 d P C 1
H112 H 0.0113 0.6072 0.2175 0.135 Uiso 0.60 1 calc PR C 1
C110 C 0.0340(2) 0.6312(3) 0.24285(9) 0.100(3) Uani 0.60 1 d P C 1
H113 H 0.0535 0.6512 0.2369 0.120 Uiso 0.60 1 calc PR C 1
C111 C -0.05623(16) 0.55875(18) 0.22784(7) 0.1118(17) Uani 1 1 d . C .
C112 C -0.0823(2) 0.5399(2) 0.21726(8) 0.135(2) Uani 1 1 d . . .
C113 C -0.16292(19) 0.5489(2) 0.19369(10) 0.201(3) Uani 1 1 d . . .
H164 H -0.1507 0.5673 0.1833 0.301 Uiso 1 1 calc R C .
H165 H -0.1719 0.5674 0.2047 0.301 Uiso 1 1 calc R . .
H166 H -0.1884 0.5330 0.1887 0.301 Uiso 1 1 calc R . .
C114 C -0.0924(3) 0.4891(3) 0.18074(12) 0.324(4) Uani 1 1 d . . .
H167 H -0.0700 0.5109 0.1770 0.389 Uiso 1 1 calc R C 3
H168 H -0.0766 0.4624 0.1849 0.389 Uiso 1 1 calc R C 3
C115 C -0.1503(2) 0.4674(2) 0.21662(11) 0.194(3) Uani 1 1 d . . .
H118 H -0.1660 0.4813 0.2274 0.233 Uiso 1 1 calc R C .
H119 H -0.1287 0.4468 0.2218 0.233 Uiso 1 1 calc R . .
H120 H -0.1712 0.4517 0.2084 0.233 Uiso 1 1 calc R . .
C116 C 0.07028(13) 0.56423(12) 0.32225(5) 0.0724(11) Uani 1 1 d . . .
C117 C 0.09097(15) 0.53114(13) 0.33155(5) 0.0866(13) Uani 1 1 d . . .
H121 H 0.1219 0.5322 0.3328 0.104 Uiso 1 1 calc R . .
C118 C 0.06889(18) 0.49591(16) 0.33933(6) 0.1066(17) Uani 1 1 d . . .
H122 H 0.0845 0.4732 0.3458 0.128 Uiso 1 1 calc R . .
C119 C 0.0238(2) 0.49395(17) 0.33768(7) 0.1242(19) Uani 1 1 d . . .
C120 C 0.00155(17) 0.52629(16) 0.32800(6) 0.1067(16) Uani 1 1 d . . .
H123 H -0.0292 0.5245 0.3263 0.128 Uiso 1 1 calc R . .
C121 C 0.02529(15) 0.56210(15) 0.32068(5) 0.0903(14) Uani 1 1 d . . .
H124 H 0.0100 0.5854 0.3145 0.108 Uiso 1 1 calc R . .
C122 C -0.0026(2) 0.4584(2) 0.34687(9) 0.177(3) Uani 1 1 d . . .
C123 C -0.0237(3) 0.4302(3) 0.35412(12) 0.286(3) Uani 1 1 d . . .
C124 C -0.1276(5) 0.4365(11) 0.3703(3) 0.983(19) Uani 1 1 d . . .
H125 H -0.1262 0.4587 0.3806 1.474 Uiso 1 1 calc R . .
H126 H -0.1515 0.4161 0.3730 1.474 Uiso 1 1 calc R . .
H127 H -0.1326 0.4508 0.3577 1.474 Uiso 1 1 calc R . .
C125 C -0.0579(9) 0.3584(3) 0.35301(15) 0.67(2) Uani 1 1 d . . .
H128 H -0.0795 0.3352 0.3553 0.805 Uiso 1 1 calc R . .
H129 H -0.0284 0.3467 0.3550 0.805 Uiso 1 1 calc R . .
H130 H -0.0607 0.3691 0.3396 0.805 Uiso 1 1 calc R . .
C126 C -0.0464(4) 0.3820(3) 0.39058(13) 0.290(5) Uani 1 1 d . . .
H131 H -0.0308 0.4085 0.3955 0.348 Uiso 1 1 calc R D 3
C127 C -0.0015(4) 0.6457(3) 0.25965(13) 0.083(3) Uani 0.40 1 d P C 2
H132 H -0.0072 0.6743 0.2645 0.099 Uiso 0.40 1 calc PR C 2
C128 C -0.0341(4) 0.6239(3) 0.24827(13) 0.087(3) Uani 0.40 1 d P C 2
H133 H -0.0616 0.6376 0.2463 0.104 Uiso 0.40 1 calc PR C 2
C129 C 0.0126(5) 0.5687(4) 0.2430(3) 0.165(7) Uani 0.40 1 d P C 2
H134 H 0.0205 0.5418 0.2370 0.198 Uiso 0.40 1 calc PR C 2
C130 C 0.0452(4) 0.5887(5) 0.2542(2) 0.159(6) Uani 0.40 1 d P C 2
H135 H 0.0734 0.5762 0.2556 0.191 Uiso 0.40 1 calc PR C 2
C132 C 0.4652(6) 0.4579(6) 0.2355(3) 0.218(7) Uiso 0.50 1 d P E 3
H136 H 0.4608 0.4261 0.2376 0.262 Uiso 0.50 1 calc PR E 3
H137 H 0.4460 0.4744 0.2445 0.262 Uiso 0.50 1 calc PR E 3
C133 C 0.5183(8) 0.4722(8) 0.2382(4) 0.315(12) Uiso 0.50 1 d P E 3
H138 H 0.5198 0.5031 0.2339 0.378 Uiso 0.50 1 calc PR E 3
H139 H 0.5341 0.4552 0.2281 0.378 Uiso 0.50 1 calc PR E 3
C134 C 0.5578(9) 0.4691(10) 0.2629(4) 0.353(15) Uiso 0.50 1 d P E 3
H140 H 0.5387 0.4747 0.2744 0.423 Uiso 0.50 1 calc PR E 3
H141 H 0.5682 0.4385 0.2641 0.423 Uiso 0.50 1 calc PR E 3
C135 C 0.5899(10) 0.4929(10) 0.2645(4) 0.333(14) Uiso 0.50 1 d P E 3
C136 C 0.4880(7) 0.4300(7) 0.2064(3) 0.253(9) Uiso 0.50 1 d P E 3
H142 H 0.4812 0.4256 0.1924 0.303 Uiso 0.50 1 calc PR E 3
H143 H 0.4821 0.4024 0.2134 0.303 Uiso 0.50 1 calc PR E 3
C137 C 0.5446(9) 0.4458(9) 0.2094(4) 0.330(14) Uiso 0.50 1 d P E 3
H144 H 0.5497 0.4749 0.2035 0.396 Uiso 0.50 1 calc PR E 3
H145 H 0.5519 0.4476 0.2235 0.396 Uiso 0.50 1 calc PR E 3
C138 C 0.5760(6) 0.4083(6) 0.1985(3) 0.218(7) Uiso 0.50 1 d P E 3
H146 H 0.5695 0.3795 0.2045 0.262 Uiso 0.50 1 calc PR E 3
H147 H 0.5673 0.4067 0.1846 0.262 Uiso 0.50 1 calc PR E 3
C139 C 0.6179(5) 0.4143(5) 0.1992(2) 0.176(5) Uiso 0.50 1 d P E 3
H148 H 0.6257 0.4180 0.2131 0.211 Uiso 0.50 1 calc PR E 3
H149 H 0.6240 0.4425 0.1927 0.211 Uiso 0.50 1 calc PR E 3
C140 C 0.6481(8) 0.3829(7) 0.1912(3) 0.278(11) Uiso 0.50 1 d P E 3
H150 H 0.6381 0.3824 0.1775 0.333 Uiso 0.50 1 calc PR E 3
H151 H 0.6751 0.4007 0.1909 0.333 Uiso 0.50 1 calc PR E 3
C141 C 0.6635(19) 0.3472(19) 0.1925(8) 0.57(3) Uiso 0.50 1 d P . .
C142 C 0.1076(6) 0.5127(14) 0.1411(6) 0.76(3) Uiso 1 1 d D F 3
C145 C -0.0793(7) 0.4245(7) 0.1123(3) 0.502(12) Uiso 1 1 d . C 3
H171 H -0.0560 0.4466 0.1105 0.602 Uiso 1 1 calc R C 3
H172 H -0.0660 0.3973 0.1175 0.602 Uiso 1 1 calc R C 3
C147 C -0.0757(9) 0.3835(8) 0.0743(4) 0.601(17) Uiso 1 1 d . C 3
H173 H -0.0447 0.3859 0.0785 0.722 Uiso 1 1 calc R C 3
H174 H -0.0843 0.3527 0.0764 0.722 Uiso 1 1 calc R C 3
C148 C -0.0760(7) 0.3905(7) 0.0531(3) 0.491(13) Uiso 1 1 d . C 3
H175 H -0.0614 0.4193 0.0524 0.589 Uiso 1 1 calc R C 3
H176 H -0.1074 0.3972 0.0511 0.589 Uiso 1 1 calc R C 3
C149 C -0.0628(11) 0.3696(11) 0.0301(5) 0.631(19) Uiso 1 1 d . C 3
C151 C -0.0746(7) 0.3530(7) 0.4430(3) 0.246(9) Uiso 0.50 1 d P G 3
H177 H -0.0776 0.3829 0.4484 0.295 Uiso 0.50 1 calc PR G 3
H178 H -0.1042 0.3403 0.4446 0.295 Uiso 0.50 1 calc PR G 3
C153 C -0.0536(5) 0.3320(5) 0.4608(2) 0.164(5) Uiso 0.50 1 d P G 3
H179 H -0.0387 0.3569 0.4672 0.197 Uiso 0.50 1 calc PR G 3
H180 H -0.0789 0.3252 0.4692 0.197 Uiso 0.50 1 calc PR G 3
C154 C -0.0231(5) 0.2947(5) 0.4644(2) 0.192(6) Uiso 0.50 1 d P G 3
H181 H 0.0044 0.3113 0.4626 0.230 Uiso 0.50 1 calc PR G 3
H182 H -0.0274 0.2800 0.4517 0.230 Uiso 0.50 1 calc PR G 3
C155 C 0.0000 0.2500 0.4766(3) 0.283(7) Uiso 1 2 d S . 3
C156 C 0.0459(12) 0.3252(13) 0.3989(6) 0.47(2) Uiso 0.50 1 d P H 3
H183 H 0.0716 0.3303 0.3904 0.564 Uiso 0.50 1 calc PR H 3
H184 H 0.0476 0.3489 0.4087 0.564 Uiso 0.50 1 calc PR H 3
C157 C 0.0664(6) 0.2812(6) 0.4132(3) 0.214(7) Uiso 0.50 1 d P H 3
H185 H 0.0490 0.2827 0.4254 0.257 Uiso 0.50 1 calc PR H 3
H186 H 0.0558 0.2548 0.4063 0.257 Uiso 0.50 1 calc PR H 3
C158 C 0.1166(6) 0.2667(6) 0.4210(3) 0.241(8) Uiso 0.50 1 d P H 3
H187 H 0.1254 0.2504 0.4091 0.289 Uiso 0.50 1 calc PR H 3
H188 H 0.1070 0.2434 0.4301 0.289 Uiso 0.50 1 calc PR H 3
C159 C 0.1716(11) 0.2739(11) 0.4311(5) 0.388(16) Uiso 0.50 1 d P H 3
C160 C -0.0807(12) 0.3716(12) 0.4096(5) 0.44(2) Uiso 0.50 1 d P G 3
H160 H -0.0996 0.3480 0.4044 0.523 Uiso 0.50 1 calc PR G 3
H161 H -0.0996 0.3979 0.4099 0.523 Uiso 0.50 1 calc PR G 3
C161 C -0.0009(8) 0.3502(8) 0.3816(3) 0.279(10) Uiso 0.50 1 d P H 3
H162 H 0.0142 0.3686 0.3718 0.335 Uiso 0.50 1 calc PR H 3
H163 H -0.0137 0.3252 0.3744 0.335 Uiso 0.50 1 calc PR H 3
C162 C -0.1203(4) 0.4442(4) 0.12809(17) 0.335(6) Uiso 1 1 d . C 3
H189 H -0.1374 0.4685 0.1223 0.401 Uiso 1 1 calc R C 3
H190 H -0.1402 0.4208 0.1327 0.401 Uiso 1 1 calc R C 3
C164 C -0.1155(4) 0.4790(4) 0.16449(17) 0.317(5) Uiso 1 1 d . C 3
H191 H -0.1320 0.5050 0.1601 0.380 Uiso 1 1 calc R C 3
H192 H -0.1368 0.4557 0.1676 0.380 Uiso 1 1 calc R C 3
C163 C -0.0831(4) 0.4622(4) 0.14666(19) 0.374(6) Uiso 1 1 d . C 3
H193 H -0.0645 0.4864 0.1419 0.449 Uiso 1 1 calc R C 3
H194 H -0.0641 0.4379 0.1511 0.449 Uiso 1 1 calc R C 3
C166 C 0.3639(3) 0.3776(3) 0.36813(14) 0.256(4) Uiso 1 1 d . . .
C165 C -0.1064(3) 0.4149(3) 0.09119(13) 0.266(4) Uiso 1 1 d . C 3
H195 H -0.1141 0.4432 0.0851 0.319 Uiso 1 1 calc R C 3
H196 H -0.1340 0.3993 0.0942 0.319 Uiso 1 1 calc R C 3

loop_
_atom_site_aniso_label
_atom_site_aniso_U_11
_atom_site_aniso_U_22
_atom_site_aniso_U_33
_atom_site_aniso_U_23
_atom_site_aniso_U_13
_atom_site_aniso_U_12
Fe1 0.0949(4) 0.0810(4) 0.0551(3) -0.0120(3) 0.0234(3) -0.0097(3)
Si1 0.323(3) 0.1706(17) 0.301(3) 0.1066(18) 0.136(2) 0.1347(18)
Si2 0.1889(15) 0.0970(11) 0.1829(15) -0.0131(10) 0.0934(13) 0.0271(11)
Si3 0.1870(16) 0.285(2) 0.0605(7) -0.0655(10) 0.0276(9) -0.0980(15)
Si4 0.1286(13) 0.1929(16) 0.1421(12) -0.0878(11) -0.0340(10) -0.0003(12)
Si5 0.709(3) 0.601(3) 0.196(2) 0.183(2) -0.175(3) -0.553
C1 0.075(2) 0.078(2) 0.0425(16) -0.0042(16) 0.0195(16) -0.0153(19)
C2 0.072(2) 0.067(2) 0.0523(18) -0.0037(17) 0.0163(17) -0.0056(19)
C3 0.089(3) 0.062(2) 0.0502(18) -0.0066(16) 0.0195(18) -0.004(2)
C4 0.083(2) 0.075(2) 0.0449(16) -0.0095(16) 0.0183(17) -0.004(2)
C5 0.074(2) 0.084(2) 0.0434(16) -0.0091(17) 0.0126(17) -0.002(2)
C6 0.088(2) 0.086(3) 0.0356(15) -0.0040(16) 0.0168(16) -0.009(2)
C7 0.079(2) 0.092(3) 0.0294(14) 0.0017(16) 0.0054(16) -0.011(2)
C8 0.074(2) 0.086(3) 0.0346(15) 0.0005(16) 0.0025(16) -0.005(2)
C9 0.079(2) 0.080(2) 0.0368(15) -0.0030(16) 0.0111(16) -0.009(2)
C10 0.067(2) 0.078(2) 0.0411(16) -0.0006(16) 0.0077(15) -0.0110(19)
C11 0.068(2) 0.076(2) 0.0439(16) 0.0020(16) 0.0172(16) -0.0087(19)
C12 0.084(2) 0.068(2) 0.0426(16) -0.0022(16) 0.0183(17) 0.0015(19)
C13 0.075(2) 0.068(2) 0.0370(15) 0.0047(15) 0.0167(15) 0.0004(18)
C14 0.078(2) 0.070(2) 0.0408(16) 0.0052(15) 0.0177(16) 0.0009(19)
C15 0.082(2) 0.074(2) 0.0493(18) -0.0041(17) 0.0142(17) 0.002(2)
C16 0.069(2) 0.078(2) 0.0514(18) -0.0004(17) 0.0135(17) 0.0096(19)
C17 0.067(2) 0.082(2) 0.0513(18) -0.0073(17) 0.0176(17) 0.0047(19)
C18 0.078(2) 0.083(3) 0.0509(18) -0.0106(17) 0.0257(17) -0.005(2)
C19 0.076(2) 0.087(3) 0.0398(16) -0.0058(17) 0.0248(16) -0.009(2)
C20 0.087(2) 0.089(3) 0.0325(14) -0.0031(16) 0.0231(16) -0.013(2)
C21 0.086(2) 0.080(2) 0.0335(15) 0.0047(16) 0.0159(16) -0.014(2)
C22 0.098(3) 0.076(2) 0.0278(14) 0.0070(15) 0.0080(16) -0.006(2)
C23 0.078(2) 0.084(2) 0.0347(15) 0.0116(16) 0.0115(16) -0.004(2)
C24 0.074(2) 0.079(2) 0.0374(15) 0.0100(16) 0.0041(16) -0.0005(19)
C25 0.073(2) 0.087(3) 0.0352(15) 0.0065(17) 0.0023(16) -0.002(2)
C26 0.059(2) 0.085(3) 0.0435(16) 0.0036(17) 0.0065(15) -0.0067(19)
C27 0.060(2) 0.075(2) 0.0420(16) 0.0052(16) 0.0130(15) 0.0031(18)
C28 0.060(2) 0.079(2) 0.0370(15) -0.0004(16) 0.0150(14) -0.0050(18)
C29 0.066(2) 0.071(2) 0.0385(15) 0.0054(15) 0.0168(15) -0.0058(18)
C30 0.068(2) 0.073(2) 0.0402(16) 0.0105(16) 0.0173(15) -0.0045(18)
C31 0.079(2) 0.078(2) 0.0298(14) 0.0080(15) 0.0149(15) -0.002(2)
C32 0.080(2) 0.082(2) 0.0306(14) 0.0032(16) 0.0073(16) -0.001(2)
C33 0.075(2) 0.079(2) 0.0457(17) 0.0080(17) 0.0129(17) 0.006(2)
C34 0.069(2) 0.082(2) 0.0508(18) -0.0003(18) 0.0084(17) 0.005(2)
C35 0.067(2) 0.092(3) 0.0463(17) 0.0000(18) 0.0058(16) 0.001(2)
C36 0.063(2) 0.087(3) 0.0519(18) -0.0064(18) 0.0130(16) -0.0037(19)
C37 0.067(2) 0.085(3) 0.0511(18) -0.0079(18) 0.0182(17) -0.001(2)
C38 0.072(2) 0.083(3) 0.0497(17) -0.0038(18) 0.0227(17) -0.009(2)
C39 0.069(2) 0.089(3) 0.0461(17) 0.0002(17) 0.0249(16) -0.017(2)
C40 0.081(2) 0.080(2) 0.0409(16) 0.0052(17) 0.0234(17) -0.011(2)
C41 0.086(2) 0.073(2) 0.0377(15) 0.0087(16) 0.0149(16) -0.011(2)
C42 0.089(3) 0.068(2) 0.0360(15) 0.0096(15) 0.0165(17) -0.007(2)
C43 0.088(3) 0.074(2) 0.0435(17) 0.0084(17) 0.0086(17) 0.000(2)
C44 0.067(2) 0.077(2) 0.0469(17) 0.0062(17) 0.0041(16) 0.0023(19)
C45 0.071(2) 0.071(2) 0.0412(16) 0.0045(16) 0.0108(16) 0.0041(19)
C46 0.073(2) 0.068(2) 0.0439(16) 0.0009(16) 0.0140(16) -0.0006(19)
C47 0.066(2) 0.074(2) 0.0363(15) 0.0013(15) 0.0184(15) 0.0006(18)
C48 0.075(2) 0.078(2) 0.0319(14) -0.0021(15) 0.0168(15) 0.0008(19)
C49 0.070(2) 0.082(2) 0.0341(15) 0.0014(16) 0.0087(15) -0.0022(19)
C50 0.075(2) 0.083(2) 0.0368(15) -0.0025(16) 0.0045(16) -0.003(2)
C51 0.069(2) 0.084(2) 0.0404(16) -0.0064(17) 0.0026(16) -0.005(2)
C52 0.069(2) 0.089(3) 0.0418(16) -0.0048(17) 0.0087(16) -0.008(2)
C53 0.066(2) 0.090(3) 0.0445(17) -0.0074(17) 0.0160(16) -0.014(2)
C54 0.074(2) 0.077(2) 0.0478(17) -0.0030(17) 0.0180(17) -0.011(2)
C55 0.082(2) 0.081(2) 0.0440(17) -0.0018(17) 0.0179(17) -0.021(2)
C56 0.083(2) 0.074(2) 0.0448(17) -0.0025(17) 0.0118(17) -0.006(2)
C57 0.085(3) 0.071(2) 0.0429(16) -0.0036(16) 0.0106(17) 0.002(2)
C58 0.076(2) 0.071(2) 0.0387(15) -0.0032(16) 0.0145(16) 0.0035(19)
C59 0.074(2) 0.074(2) 0.0387(15) -0.0053(16) 0.0112(16) -0.0069(19)
C60 0.083(2) 0.079(2) 0.0417(16) -0.0050(17) 0.0079(17) -0.012(2)
C61 0.167(5) 0.097(3) 0.071(3) -0.029(2) 0.004(3) -0.003(3)
C62 0.111(3) 0.101(3) 0.084(3) -0.025(2) 0.024(3) -0.011(3)
C63 0.184(5) 0.072(3) 0.081(3) -0.015(2) 0.031(3) -0.011(3)
C64 0.097(3) 0.096(3) 0.171(5) -0.064(3) 0.014(3) 0.008(3)
C65 0.136(4) 0.090(3) 0.110(3) -0.028(3) 0.042(3) -0.011(3)
C66 0.083(2) 0.098(3) 0.0442(17) -0.0096(18) 0.0123(17) -0.021(2)
C67 0.081(2) 0.070(2) 0.0610(19) 0.0013(18) 0.0220(18) -0.005(2)
C68 0.096(3) 0.083(3) 0.072(2) 0.002(2) 0.026(2) 0.005(2)
C69 0.086(3) 0.089(3) 0.063(2) -0.0175(19) 0.0275(19) 0.001(2)
C70 0.110(3) 0.106(3) 0.0345(16) -0.0134(18) 0.0159(18) -0.018(2)
C71 0.121(3) 0.091(3) 0.082(3) -0.010(2) 0.034(2) -0.005(3)
C72 0.088(3) 0.079(3) 0.0575(19) 0.0116(19) 0.0254(19) -0.004(2)
C73 0.140(4) 0.093(3) 0.065(2) 0.020(2) 0.015(2) 0.015(3)
C74 0.165(4) 0.091(3) 0.077(3) 0.026(2) 0.023(3) 0.018(3)
C75 0.121(4) 0.096(3) 0.104(3) 0.029(3) 0.042(3) 0.018(3)
C76 0.156(4) 0.093(3) 0.091(3) -0.001(3) 0.022(3) 0.015(3)
C77 0.137(4) 0.078(3) 0.077(3) 0.003(2) 0.008(3) 0.020(3)
C78 0.141(4) 0.109(4) 0.118(3) 0.038(3) 0.056(3) 0.036(3)
C79 0.218(6) 0.118(4) 0.170(5) 0.063(4) 0.092(4) 0.078(4)
C80 1.41(3) 0.640(18) 0.382(18) -0.234(14) -0.35(2) 0.764(19)
C81 0.54(2) 0.151(7) 1.64(6) 0.348(16) 0.45(3) 0.138(11)
C82 0.669(13) 0.451(10) 0.81(2) 0.378(13) 0.479(15) 0.471(9)
C83 0.087(3) 0.065(2) 0.0472(17) -0.0013(16) 0.0147(17) 0.007(2)
C84 0.098(3) 0.082(3) 0.066(2) 0.000(2) 0.023(2) -0.004(2)
C85 0.126(3) 0.069(3) 0.077(2) -0.008(2) 0.030(2) -0.001(3)
C86 0.109(3) 0.076(3) 0.065(2) 0.010(2) 0.033(2) 0.009(2)
C87 0.084(3) 0.081(3) 0.068(2) 0.007(2) 0.024(2) 0.009(2)
C88 0.081(3) 0.085(3) 0.0521(18) 0.0002(18) 0.0184(18) 0.002(2)
C89 0.117(3) 0.075(3) 0.090(3) 0.004(2) 0.040(2) 0.012(3)
C90 0.140(4) 0.079(3) 0.115(3) 0.001(3) 0.057(3) 0.011(3)
C91 0.165(6) 0.188(6) 0.156(6) 0.008(5) 0.036(5) 0.036(5)
C92 0.523(12) 0.103(6) 0.730(18) 0.037(8) 0.463(11) 0.054(7)
C93 0.188(6) 0.218(7) 0.189(6) -0.095(5) 0.086(5) -0.004(5)
C94 0.080(2) 0.085(3) 0.0353(15) -0.0070(17) 0.0092(16) -0.005(2)
C95 0.077(2) 0.091(3) 0.0373(16) -0.0028(17) 0.0095(16) -0.004(2)
C96 0.080(2) 0.110(3) 0.0389(16) -0.0012(19) 0.0132(17) -0.003(2)
C97 0.086(3) 0.112(3) 0.0399(17) -0.0124(19) 0.0127(18) -0.015(2)
C98 0.119(3) 0.092(3) 0.056(2) -0.010(2) 0.008(2) -0.020(3)
C99 0.111(3) 0.097(3) 0.0454(18) -0.001(2) 0.014(2) -0.011(3)
C100 0.100(3) 0.132(4) 0.054(2) -0.019(2) 0.013(2) -0.034(3)
C101 0.132(4) 0.161(4) 0.057(2) -0.030(3) 0.015(2) -0.051(3)
C102 0.261(8) 0.326(10) 0.098(4) -0.060(5) 0.064(5) -0.101(7)
C103 0.88(3) 0.217(7) 0.187(7) -0.136(6) 0.188(11) -0.173(12)
C104 0.274(10) 0.750(18) 0.206(6) -0.301(8) -0.096(6) 0.082(12)
C105 0.063(2) 0.098(3) 0.0550(19) -0.0108(19) 0.0083(18) -0.009(2)
C106 0.110(6) 0.136(6) 0.054(3) -0.025(4) -0.007(4) -0.026(5)
C107 0.106(5) 0.122(6) 0.066(4) -0.032(4) 0.012(4) -0.032(5)
C108 0.080(3) 0.121(4) 0.078(3) -0.026(2) -0.010(2) -0.001(3)
C109 0.103(6) 0.182(8) 0.054(4) -0.022(5) -0.004(4) -0.023(6)
C110 0.103(5) 0.152(7) 0.045(3) -0.001(4) -0.014(3) -0.024(5)
C111 0.090(3) 0.143(4) 0.102(3) -0.035(3) -0.019(3) -0.003(3)
C112 0.144(5) 0.146(5) 0.116(4) -0.047(3) -0.020(4) -0.004(4)
C113 0.135(4) 0.223(6) 0.244(6) -0.125(5) -0.107(4) 0.046(4)
C114 0.180(7) 0.509(10) 0.282(6) -0.307(6) -0.053(5) 0.006(7)
C115 0.216(7) 0.159(5) 0.207(7) -0.041(5) -0.039(6) -0.086(5)
C116 0.093(3) 0.080(3) 0.0437(17) 0.0020(17) 0.0130(18) -0.018(2)
C117 0.115(3) 0.076(3) 0.069(2) 0.006(2) 0.017(2) -0.022(2)
C118 0.142(4) 0.094(3) 0.084(3) 0.008(3) -0.014(3) -0.025(3)
C119 0.170(5) 0.120(4) 0.083(3) 0.023(3) -0.015(3) -0.071(3)
C120 0.111(3) 0.126(4) 0.083(3) 0.023(3) -0.009(3) -0.040(3)
C121 0.116(3) 0.096(3) 0.059(2) 0.005(2) 0.000(2) -0.031(3)
C122 0.225(6) 0.177(5) 0.127(4) 0.058(4) -0.051(4) -0.107(5)
C123 0.362(7) 0.264(5) 0.230(7) 0.151(5) -0.141(6) -0.253(5)
C124 0.331(10) 2.00(5) 0.62(3) 0.60(3) -0.284(14) -0.642
C125 1.75(7) 0.107(6) 0.153(8) 0.048(6) 0.140(19) -0.042(17)
C126 0.359(11) 0.328(9) 0.182(7) 0.107(7) -0.005(7) -0.195(8)
C127 0.098(7) 0.083(7) 0.067(5) -0.022(5) -0.022(5) 0.007(6)
C128 0.123(8) 0.074(6) 0.064(5) -0.023(5) -0.018(6) 0.012(6)
C129 0.153(12) 0.087(9) 0.256(17) -0.069(10) -0.081(12) 0.028(9)
C130 0.091(9) 0.170(12) 0.217(13) -0.115(10) -0.056(9) 0.007(9)

loop_
_atom_type_symbol
_atom_type_description
_atom_type_scat_dispersion_real
_atom_type_scat_dispersion_imag
_atom_type_scat_source
C C 0.0033 0.0016 'International Tables Vol C Tables 4.2.6.8 and 6.1.1.4'
H H 0.0000 0.0000 'International Tables Vol C Tables 4.2.6.8 and 6.1.1.4'
Si Si 0.0817 0.0704 'International Tables Vol C Tables 4.2.6.8 and 6.1.1.4'
Fe Fe 0.3463 0.8444 'International Tables Vol C Tables 4.2.6.8 and 6.1.1.4'

loop_
_geom_angle_atom_site_label_1
_geom_angle_atom_site_label_2
_geom_angle_atom_site_label_3
_geom_angle
_geom_angle_site_symmetry_3
C63 Fe1 C64 41.7(2) .
C63 Fe1 C61 66.7(2) .
C64 Fe1 C61 66.9(2) .
C63 Fe1 C65 68.62(19) .
C64 Fe1 C65 41.3(2) .
C61 Fe1 C65 38.3(2) .
C63 Fe1 C62 40.1(2) .
C64 Fe1 C62 69.2(2) .
C61 Fe1 C62 40.65(18) .
C65 Fe1 C62 68.13(19) .
C63 Fe1 C5 179.0(2) .
C64 Fe1 C5 137.37(18) .
C61 Fe1 C5 113.31(16) .
C65 Fe1 C5 110.77(17) .
C62 Fe1 C5 140.58(17) .
C63 Fe1 C1 140.93(18) .
C64 Fe1 C1 176.63(19) .
C61 Fe1 C1 111.43(18) .
C65 Fe1 C1 135.61(18) .
C62 Fe1 C1 111.65(17) .
C5 Fe1 C1 40.05(13) .
C63 Fe1 C4 139.9(2) .
C64 Fe1 C4 112.46(18) .
C61 Fe1 C4 141.69(17) .
C65 Fe1 C4 114.52(17) .
C62 Fe1 C4 177.34(15) .
C5 Fe1 C4 39.50(14) .
C1 Fe1 C4 66.82(14) .
C63 Fe1 C2 113.38(16) .
C64 Fe1 C2 142.86(19) .
C61 Fe1 C2 137.94(19) .
C65 Fe1 C2 175.39(19) .
C62 Fe1 C2 110.48(16) .
C5 Fe1 C2 67.29(13) .
C1 Fe1 C2 40.28(13) .
C4 Fe1 C2 66.91(13) .
C63 Fe1 C3 112.77(17) .
C64 Fe1 C3 115.08(19) .
C61 Fe1 C3 176.69(19) .
C65 Fe1 C3 144.89(19) .
C62 Fe1 C3 136.89(15) .
C5 Fe1 C3 67.23(13) .
C1 Fe1 C3 66.72(14) .
C4 Fe1 C3 40.70(13) .
C2 Fe1 C3 38.91(14) .
C81 Si1 C79 108.4(6) .
C81 Si1 C82 121.4(10) .
C79 Si1 C82 108.3(4) .
C81 Si1 C80 105.1(12) .
C79 Si1 C80 107.8(6) .
C82 Si1 C80 105.1(9) .
C93 Si2 C90 108.4(3) .
C93 Si2 C91 109.7(3) .
C90 Si2 C91 109.0(3) .
C93 Si2 C92 114.6(5) .
C90 Si2 C92 107.0(4) .
C91 Si2 C92 108.0(5) .
C104 Si3 C102 125.7(4) .
C104 Si3 C101 109.2(3) .
C102 Si3 C101 108.8(3) .
C104 Si3 C103 104.4(6) .
C102 Si3 C103 100.9(4) .
C101 Si3 C103 105.9(3) .
C104 Si3 C142 67.3(8) .
C102 Si3 C142 144.5(9) .
C101 Si3 C142 94.0(11) .
C103 Si3 C142 45.4(7) .
C114 Si4 C113 109.3(4) .
C114 Si4 C112 107.9(3) .
C113 Si4 C112 108.0(3) .
C114 Si4 C115 114.3(4) .
C113 Si4 C115 107.4(3) .
C112 Si4 C115 109.7(3) .
C126 Si5 C125 103.0(7) .
C126 Si5 C123 111.7(5) .
C125 Si5 C123 83.4(7) .
C126 Si5 C124 118.3(7) .
C125 Si5 C124 122.4(11) .
C123 Si5 C124 112.8(8) .
C5 C1 C2 107.4(3) .
C5 C1 C9 124.5(3) .
C2 C1 C9 124.7(3) .
C5 C1 Fe1 69.7(2) .
C2 C1 Fe1 69.9(2) .
C9 C1 Fe1 142.2(3) .
C3 C2 C1 108.8(3) .
C3 C2 C12 123.7(3) .
C1 C2 C12 124.3(3) .
C3 C2 Fe1 71.01(19) .
C1 C2 Fe1 69.86(19) .
C12 C2 Fe1 141.2(3) .
C2 C3 C4 107.7(3) .
C2 C3 C15 125.8(3) .
C4 C3 C15 123.6(3) .
C2 C3 Fe1 70.1(2) .
C4 C3 Fe1 69.35(19) .
C15 C3 Fe1 141.1(3) .
C5 C4 C3 107.6(3) .
C5 C4 C18 125.1(3) .
C3 C4 C18 123.7(3) .
C5 C4 Fe1 69.8(2) .
C3 C4 Fe1 70.0(2) .
C18 C4 Fe1 142.4(3) .
C4 C5 C1 108.4(3) .
C4 C5 C6 123.6(3) .
C1 C5 C6 123.9(3) .
C4 C5 Fe1 70.7(2) .
C1 C5 Fe1 70.2(2) .
C6 C5 Fe1 143.0(2) .
C5 C6 C70 115.5(3) .
C5 C6 C7 106.2(3) .
C70 C6 C7 114.7(3) .
C5 C6 C20 105.9(3) .
C70 C6 C20 113.1(3) .
C7 C6 C20 100.0(3) .
C8 C7 C22 119.2(3) .
C8 C7 C6 123.2(3) .
C22 C7 C6 109.5(3) .
C7 C8 C25 118.8(3) .
C7 C8 C9 125.6(3) .
C25 C8 C9 109.7(3) .
C1 C9 C8 106.1(3) .
C1 C9 C10 106.2(3) .
C8 C9 C10 100.8(3) .
C1 C9 C66 115.5(3) .
C8 C9 C66 113.7(3) .
C10 C9 C66 113.2(3) .
C11 C10 C26 119.7(3) .
C11 C10 C9 124.2(3) .
C26 C10 C9 109.3(3) .
C10 C11 C29 118.6(3) .
C10 C11 C12 125.1(3) .
C29 C11 C12 108.5(3) .
C2 C12 C67 115.9(3) .
C2 C12 C13 105.0(3) .
C67 C12 C13 114.1(3) .
C2 C12 C11 105.1(3) .
C67 C12 C11 113.7(3) .
C13 C12 C11 101.5(3) .
C14 C13 C30 119.0(3) .
C14 C13 C12 125.2(3) .
C30 C13 C12 109.3(3) .
C13 C14 C33 120.2(3) .
C13 C14 C15 124.3(3) .
C33 C14 C15 108.8(3) .
C3 C15 C16 106.2(3) .
C3 C15 C68 115.0(3) .
C16 C15 C68 114.9(3) .
C3 C15 C14 104.5(3) .
C16 C15 C14 100.6(3) .
C68 C15 C14 114.2(3) .
C17 C16 C34 118.8(3) .
C17 C16 C15 125.1(3) .
C34 C16 C15 110.1(3) .
C16 C17 C37 119.8(3) .
C16 C17 C18 124.4(3) .
C37 C17 C18 108.4(3) .
C4 C18 C69 116.1(3) .
C4 C18 C19 105.4(3) .
C69 C18 C19 113.7(3) .
C4 C18 C17 105.7(3) .
C69 C18 C17 114.0(3) .
C19 C18 C17 100.5(3) .
C20 C19 C38 118.7(3) .
C20 C19 C18 124.7(3) .
C38 C19 C18 109.8(3) .
C19 C20 C21 119.9(3) .
C19 C20 C6 123.8(3) .
C21 C20 C6 109.8(3) .
C40 C21 C20 121.5(3) .
C40 C21 C22 118.6(3) .
C20 C21 C22 109.5(3) .
C23 C22 C7 122.2(3) .
C23 C22 C21 118.4(3) .
C7 C22 C21 108.7(3) .
C22 C23 C24 119.2(3) .
C22 C23 C42 121.9(3) .
C24 C23 C42 108.9(3) .
C25 C24 C23 118.6(3) .
C25 C24 C44 121.3(3) .
C23 C24 C44 109.2(3) .
C24 C25 C26 119.3(3) .
C24 C25 C8 121.9(3) .
C26 C25 C8 108.4(3) .
C27 C26 C10 122.3(3) .
C27 C26 C25 117.9(3) .
C10 C26 C25 109.2(3) .
C26 C27 C45 122.4(3) .
C26 C27 C28 117.8(3) .
C45 C27 C28 109.7(3) .
C29 C28 C27 119.7(3) .
C29 C28 C47 121.5(3) .
C27 C28 C47 108.0(3) .
C28 C29 C30 118.9(3) .
C28 C29 C11 121.9(3) .
C30 C29 C11 108.6(3) .
C31 C30 C29 118.6(3) .
C31 C30 C13 122.4(3) .
C29 C30 C13 109.4(3) .
C30 C31 C48 121.9(3) .
C30 C31 C32 118.7(3) .
C48 C31 C32 108.4(3) .
C50 C32 C33 122.2(3) .
C50 C32 C31 109.6(3) .
C33 C32 C31 117.8(3) .
C32 C33 C34 117.1(3) .
C32 C33 C14 121.7(3) .
C34 C33 C14 109.9(3) .
C35 C34 C33 118.9(3) .
C35 C34 C16 122.5(3) .
C33 C34 C16 107.5(3) .
C34 C35 C51 122.8(3) .
C34 C35 C36 118.7(3) .
C51 C35 C36 107.8(3) .
C37 C36 C53 121.7(3) .
C37 C36 C35 118.6(3) .
C53 C36 C35 109.8(3) .
C36 C37 C38 119.1(3) .
C36 C37 C17 121.5(3) .
C38 C37 C17 109.2(3) .
C39 C38 C37 118.0(3) .
C39 C38 C19 122.3(3) .
C37 C38 C19 109.3(3) .
C38 C39 C40 117.7(3) .
C38 C39 C54 122.8(3) .
C40 C39 C54 108.8(3) .
C21 C40 C39 119.8(3) .
C21 C40 C41 122.0(3) .
C39 C40 C41 108.4(3) .
C42 C41 C40 118.6(3) .
C42 C41 C55 127.9(3) .
C40 C41 C55 108.9(3) .
C41 C42 C23 120.2(3) .
C41 C42 C43 123.4(3) .
C23 C42 C43 110.1(3) .
C57 C43 C72 116.0(3) .
C57 C43 C44 108.1(3) .
C72 C43 C44 112.0(3) .
C57 C43 C42 106.2(3) .
C72 C43 C42 113.8(3) .
C44 C43 C42 99.2(3) .
C45 C44 C24 119.1(3) .
C45 C44 C43 124.2(3) .
C24 C44 C43 109.4(3) .
C44 C45 C27 119.8(3) .
C44 C45 C46 122.7(3) .
C27 C45 C46 110.2(3) .
C58 C46 C45 107.1(3) .
C58 C46 C83 115.7(3) .
C45 C46 C83 113.5(3) .
C58 C46 C47 106.8(3) .
C45 C46 C47 100.1(3) .
C83 C46 C47 112.2(3) .
C48 C47 C28 119.9(3) .
C48 C47 C46 124.5(3) .
C28 C47 C46 109.7(3) .
C47 C48 C31 119.1(3) .
C47 C48 C49 123.9(3) .
C31 C48 C49 110.0(3) .
C59 C49 C94 115.4(3) .
C59 C49 C48 106.5(3) .
C94 C49 C48 114.2(3) .
C59 C49 C50 106.7(3) .
C94 C49 C50 112.7(3) .
C48 C49 C50 99.9(3) .
C51 C50 C32 120.6(3) .
C51 C50 C49 122.4(3) .
C32 C50 C49 109.8(3) .
C50 C51 C35 118.3(3) .
C50 C51 C52 124.4(3) .
C35 C51 C52 110.7(3) .
C105 C52 C60 114.4(3) .
C105 C52 C51 112.3(3) .
C60 C52 C51 107.1(3) .
C105 C52 C53 116.7(3) .
C60 C52 C53 105.7(3) .
C51 C52 C53 99.3(3) .
C54 C53 C36 120.1(3) .
C54 C53 C52 123.6(3) .
C36 C53 C52 109.5(3) .
C53 C54 C39 118.2(3) .
C53 C54 C55 127.9(3) .
C39 C54 C55 108.6(3) .
C116 C55 C41 108.6(3) .
C116 C55 C54 112.1(3) .
C41 C55 C54 100.5(3) .
C116 C55 C56 113.9(3) .
C41 C55 C56 110.4(3) .
C54 C55 C56 110.4(3) .
C57 C56 C60 101.8(3) .
C57 C56 C71 107.0(3) .
C60 C56 C71 106.1(3) .
C57 C56 C55 116.0(3) .
C60 C56 C55 115.3(3) .
C71 C56 C55 109.7(3) .
C58 C57 C56 109.5(3) .
C58 C57 C43 121.7(3) .
C56 C57 C43 126.2(3) .
C57 C58 C59 108.6(3) .
C57 C58 C46 126.1(3) .
C59 C58 C46 123.3(3) .
C60 C59 C58 109.8(3) .
C60 C59 C49 124.5(3) .
C58 C59 C49 123.8(3) .
C59 C60 C56 108.4(3) .
C59 C60 C52 123.8(3) .
C56 C60 C52 126.2(3) .
C65 C61 C62 112.1(5) .
C65 C61 Fe1 70.9(3) .
C62 C61 Fe1 69.9(3) .
C63 C62 C61 105.0(4) .
C63 C62 Fe1 68.7(3) .
C61 C62 Fe1 69.4(3) .
C62 C63 C64 109.6(4) .
C62 C63 Fe1 71.2(3) .
C64 C63 Fe1 69.5(3) .
C65 C64 C63 105.6(5) .
C65 C64 Fe1 70.0(3) .
C63 C64 Fe1 68.9(3) .
C61 C65 C64 107.7(5) .
C61 C65 Fe1 70.8(3) .
C64 C65 Fe1 68.6(3) .
C73 C72 C77 118.8(4) .
C73 C72 C43 121.3(3) .
C77 C72 C43 120.0(3) .
C72 C73 C74 121.3(4) .
C75 C74 C73 120.8(4) .
C74 C75 C76 117.5(4) .
C74 C75 C78 122.6(5) .
C76 C75 C78 119.9(4) .
C77 C76 C75 120.7(4) .
C76 C77 C72 120.6(4) .
C79 C78 C75 176.9(7) .
C78 C79 Si1 175.4(6) .
C166 C80 Si1 130.5(12) .
C84 C83 C88 118.1(3) .
C84 C83 C46 121.9(3) .
C88 C83 C46 119.9(3) .
C83 C84 C85 121.9(4) .
C86 C85 C84 119.5(4) .
C87 C86 C85 118.5(4) .
C87 C86 C89 122.1(4) .
C85 C86 C89 119.3(4) .
C88 C87 C86 120.7(4) .
C87 C88 C83 121.1(4) .
C90 C89 C86 179.2(6) .
C89 C90 Si2 178.3(5) .
C132 C91 C136 94.5(11) .
C132 C91 Si2 108.3(8) .
C136 C91 Si2 108.7(8) .
C99 C94 C95 118.9(3) .
C99 C94 C49 121.8(3) .
C95 C94 C49 119.3(3) .
C94 C95 C96 120.8(4) .
C95 C96 C97 120.6(3) .
C96 C97 C98 118.7(3) .
C96 C97 C100 121.0(4) .
C98 C97 C100 120.3(4) .
C97 C98 C99 119.8(4) .
C94 C99 C98 121.1(4) .
C101 C100 C97 178.1(5) .
C100 C101 Si3 177.2(5) .
C142 C103 Si3 71.3(16) .
C127 C105 C106 71.8(6) .
C127 C105 C130 119.7(8) .
C106 C105 C130 80.1(8) .
C127 C105 C110 76.3(6) .
C106 C105 C110 112.6(5) .
C130 C105 C110 67.2(8) .
C127 C105 C52 119.8(6) .
C106 C105 C52 125.7(4) .
C130 C105 C52 120.0(6) .
C110 C105 C52 121.7(4) .
C105 C106 C107 125.1(6) .
C108 C107 C106 120.2(7) .
C129 C108 C107 78.7(9) .
C129 C108 C109 64.5(8) .
C107 C108 C109 118.4(5) .
C129 C108 C111 123.4(8) .
C107 C108 C111 120.8(5) .
C109 C108 C111 120.6(5) .
C129 C108 C128 111.7(8) .
C107 C108 C128 71.5(5) .
C109 C108 C128 78.5(6) .
C111 C108 C128 124.7(6) .
C110 C109 C108 119.5(6) .
C109 C110 C105 123.3(7) .
C112 C111 C108 178.2(6) .
C111 C112 Si4 178.5(6) .
C164 C114 Si4 118.4(7) .
C117 C116 C121 117.9(4) .
C117 C116 C55 121.2(4) .
C121 C116 C55 120.8(4) .
C116 C117 C118 122.5(4) .
C117 C118 C119 119.3(5) .
C120 C119 C118 120.2(5) .
C120 C119 C122 117.4(6) .
C118 C119 C122 122.4(5) .
C119 C120 C121 118.5(5) .
C116 C121 C120 121.5(4) .
C123 C122 C119 179.8(9) .
C122 C123 Si5 160.9(9) .
C160 C126 Si5 119.4(14) .
C160 C126 C161 129.3(16) .
Si5 C126 C161 100.7(9) .
C105 C127 C128 121.3(9) .
C127 C128 C108 121.4(9) .
C108 C129 C130 128.5(13) .
C105 C130 C129 116.7(12) .
C91 C132 C133 100.5(14) .
C132 C133 C134 129.1(17) .
C135 C134 C133 120(3) .
C91 C136 C137 106.9(15) .
C138 C137 C136 108.4(18) .
C139 C138 C137 117.1(17) .
C138 C139 C140 121.7(17) .
C141 C140 C139 147(4) .
C103 C142 Si3 63.3(12) .
C165 C145 C162 103.6(12) .
C148 C147 C165 124(2) .
C147 C148 C149 147(2) .
C153 C151 C160 155.5(17) .
C154 C153 C151 136.2(15) .
C153 C154 C155 158.3(13) .
C154 C155 C154 123.3(15) 2
C157 C156 C161 150(2) .
C158 C157 C156 134.1(18) .
C157 C158 C159 157.5(18) .
C126 C160 C151 137(2) .
C126 C161 C156 123.6(17) .
C163 C162 C145 95.0(10) .
C114 C164 C163 111.5(10) .
C162 C163 C164 103.9(9) .
C145 C165 C147 113.1(12) .

loop_
_geom_bond_atom_site_label_1
_geom_bond_atom_site_label_2
_geom_bond_distance
_geom_bond_site_symmetry_2
Fe1 C63 2.022(4) .
Fe1 C64 2.030(5) .
Fe1 C61 2.048(5) .
Fe1 C65 2.049(5) .
Fe1 C62 2.055(5) .
Fe1 C5 2.065(4) .
Fe1 C1 2.071(4) .
Fe1 C4 2.075(4) .
Fe1 C2 2.071(3) .
Fe1 C3 2.083(3) .
Si1 C81 1.716(15) .
Si1 C79 1.837(6) .
Si1 C82 1.843(14) .
Si1 C80 1.856(19) .
Si2 C93 1.826(7) .
Si2 C90 1.829(5) .
Si2 C91 1.839(7) .
Si2 C92 1.838(9) .
Si3 C104 1.785(10) .
Si3 C102 1.814(7) .
Si3 C101 1.831(4) .
Si3 C103 2.006(10) .
Si3 C142 2.13(4) .
Si4 C114 1.821(8) .
Si4 C113 1.815(7) .
Si4 C112 1.844(6) .
Si4 C115 1.874(7) .
Si5 C126 1.697(10) .
Si5 C125 1.751(11) .
Si5 C123 1.905(8) .
Si5 C124 2.13(2) .
C1 C5 1.416(5) .
C1 C2 1.426(5) .
C1 C9 1.493(5) .
C2 C3 1.384(5) .
C2 C12 1.516(4) .
C3 C4 1.446(5) .
C3 C15 1.505(5) .
C4 C5 1.399(5) .
C4 C18 1.520(5) .
C5 C6 1.517(5) .
C6 C70 1.522(4) .
C6 C7 1.557(5) .
C6 C20 1.557(5) .
C7 C8 1.368(5) .
C7 C22 1.430(5) .
C8 C25 1.445(5) .
C8 C9 1.524(5) .
C9 C10 1.547(4) .
C9 C66 1.551(5) .
C10 C11 1.364(4) .
C10 C26 1.428(5) .
C11 C29 1.466(4) .
C11 C12 1.556(5) .
C12 C67 1.517(5) .
C12 C13 1.529(5) .
C13 C14 1.352(5) .
C13 C30 1.454(5) .
C14 C33 1.442(5) .
C14 C15 1.548(5) .
C15 C16 1.541(5) .
C15 C68 1.545(5) .
C16 C17 1.350(5) .
C16 C34 1.451(5) .
C17 C37 1.453(5) .
C17 C18 1.569(5) .
C18 C69 1.522(5) .
C18 C19 1.539(5) .
C19 C20 1.371(5) .
C19 C38 1.440(5) .
C20 C21 1.410(5) .
C21 C40 1.393(5) .
C21 C22 1.455(5) .
C22 C23 1.385(5) .
C23 C24 1.421(5) .
C23 C42 1.443(5) .
C24 C25 1.390(5) .
C24 C44 1.460(5) .
C25 C26 1.440(4) .
C26 C27 1.409(4) .
C27 C45 1.421(5) .
C27 C28 1.437(4) .
C28 C29 1.369(5) .
C28 C47 1.436(5) .
C29 C30 1.437(5) .
C30 C31 1.391(5) .
C31 C48 1.419(5) .
C31 C32 1.451(5) .
C32 C50 1.410(5) .
C32 C33 1.422(5) .
C33 C34 1.446(5) .
C34 C35 1.385(5) .
C35 C51 1.435(5) .
C35 C36 1.438(5) .
C36 C37 1.396(5) .
C36 C53 1.420(5) .
C37 C38 1.434(5) .
C38 C39 1.387(5) .
C39 C40 1.430(5) .
C39 C54 1.442(5) .
C40 C41 1.452(5) .
C41 C42 1.359(5) .
C41 C55 1.522(5) .
C42 C43 1.557(5) .
C43 C57 1.531(5) .
C43 C72 1.529(5) .
C43 C44 1.551(5) .
C44 C45 1.363(4) .
C45 C46 1.526(4) .
C46 C58 1.499(5) .
C46 C83 1.535(5) .
C46 C47 1.552(5) .
C47 C48 1.361(5) .
C48 C49 1.551(5) .
C49 C59 1.513(4) .
C49 C94 1.532(4) .
C49 C50 1.549(5) .
C50 C51 1.364(5) .
C51 C52 1.535(5) .
C52 C105 1.520(5) .
C52 C60 1.528(5) .
C52 C53 1.558(4) .
C53 C54 1.368(5) .
C54 C55 1.537(5) .
C55 C116 1.524(5) .
C55 C56 1.613(5) .
C56 C57 1.490(5) .
C56 C60 1.517(5) .
C56 C71 1.572(5) .
C57 C58 1.364(4) .
C58 C59 1.441(5) .
C59 C60 1.351(5) .
C61 C65 1.345(7) .
C61 C62 1.425(6) .
C62 C63 1.398(7) .
C63 C64 1.441(7) .
C64 C65 1.439(7) .
C72 C73 1.370(5) .
C72 C77 1.389(5) .
C73 C74 1.379(6) .
C74 C75 1.373(6) .
C75 C76 1.427(7) .
C75 C78 1.471(7) .
C76 C77 1.355(6) .
C78 C79 1.163(7) .
C80 C166 1.40(2) .
C83 C84 1.367(5) .
C83 C88 1.390(5) .
C84 C85 1.402(6) .
C85 C86 1.396(6) .
C86 C87 1.390(6) .
C86 C89 1.440(6) .
C87 C88 1.384(5) .
C89 C90 1.187(6) .
C91 C132 1.443(18) .
C91 C136 1.66(2) .
C94 C99 1.375(5) .
C94 C95 1.383(5) .
C95 C96 1.393(4) .
C96 C97 1.395(6) .
C97 C98 1.391(5) .
C97 C100 1.432(5) .
C98 C99 1.410(5) .
C100 C101 1.213(5) .
C103 C142 1.598(16) .
C105 C127 1.241(11) .
C105 C106 1.343(8) .
C105 C130 1.397(14) .
C105 C110 1.410(7) .
C106 C107 1.402(10) .
C107 C108 1.296(8) .
C108 C129 1.268(16) .
C108 C109 1.407(9) .
C108 C111 1.418(6) .
C108 C128 1.436(10) .
C109 C110 1.356(10) .
C111 C112 1.223(7) .
C114 C164 1.355(12) .
C116 C117 1.353(5) .
C116 C121 1.382(6) .
C117 C118 1.379(6) .
C118 C119 1.384(7) .
C119 C120 1.372(7) .
C119 C122 1.494(8) .
C120 C121 1.407(6) .
C122 C123 1.186(8) .
C126 C160 1.70(4) .
C126 C161 1.80(2) .
C127 C128 1.430(14) .
C129 C130 1.400(19) .
C132 C133 1.69(3) .
C133 C134 2.09(4) .
C134 C135 1.23(4) .
C136 C137 1.81(3) .
C137 C138 1.67(3) .
C138 C139 1.29(2) .
C139 C140 1.44(2) .
C140 C141 1.19(6) .
C145 C165 1.70(2) .
C145 C162 1.76(2) .
C147 C148 1.47(3) .
C147 C165 1.77(3) .
C148 C149 1.75(4) .
C151 C153 1.52(2) .
C151 C160 2.37(4) .
C153 C154 1.49(2) .
C154 C155 1.750(18) .
C155 C154 1.750(18) 2
C156 C157 1.78(4) .
C156 C161 2.01(4) .
C157 C158 1.68(2) .
C158 C159 1.83(4) .
C162 C163 1.794(16) .
C164 C163 1.655(16) .

loop_
_geom_torsion_atom_site_label_1
_geom_torsion_atom_site_label_2
_geom_torsion_atom_site_label_3
_geom_torsion_atom_site_label_4
_geom_torsion
_geom_torsion_site_symmetry_4
C63 Fe1 C1 C5 -180(11) .
C64 Fe1 C1 C5 41(3) .
C61 Fe1 C1 C5 101.2(2) .
C65 Fe1 C1 C5 64.7(3) .
C62 Fe1 C1 C5 145.0(2) .
C4 Fe1 C1 C5 -37.32(19) .
C2 Fe1 C1 C5 -118.4(3) .
C3 Fe1 C1 C5 -81.8(2) .
C63 Fe1 C1 C2 -61.3(3) .
C64 Fe1 C1 C2 160(3) .
C61 Fe1 C1 C2 -140.4(2) .
C65 Fe1 C1 C2 -176.9(3) .
C62 Fe1 C1 C2 -96.5(2) .
C5 Fe1 C1 C2 118.4(3) .
C4 Fe1 C1 C2 81.1(2) .
C3 Fe1 C1 C2 36.6(2) .
C63 Fe1 C1 C9 59.7(5) .
C64 Fe1 C1 C9 -79(3) .
C61 Fe1 C1 C9 -19.4(4) .
C65 Fe1 C1 C9 -55.9(5) .
C62 Fe1 C1 C9 24.5(4) .
C5 Fe1 C1 C9 -120.5(4) .
C4 Fe1 C1 C9 -157.9(4) .
C2 Fe1 C1 C9 121.0(5) .
C3 Fe1 C1 C9 157.7(4) .
C5 C1 C2 C3 -0.8(4) .
C9 C1 C2 C3 159.0(3) .
Fe1 C1 C2 C3 -60.6(2) .
C5 C1 C2 C12 -161.1(3) .
C9 C1 C2 C12 -1.3(6) .
Fe1 C1 C2 C12 139.0(3) .
C5 C1 C2 Fe1 59.9(2) .
C9 C1 C2 Fe1 -140.3(4) .
C63 Fe1 C2 C3 -97.8(3) .
C64 Fe1 C2 C3 -58.8(4) .
C61 Fe1 C2 C3 -178.4(3) .
C65 Fe1 C2 C3 147(2) .
C62 Fe1 C2 C3 -141.1(2) .
C5 Fe1 C2 C3 81.4(2) .
C1 Fe1 C2 C3 119.2(3) .
C4 Fe1 C2 C3 38.4(2) .
C63 Fe1 C2 C1 143.0(3) .
C64 Fe1 C2 C1 -178.0(3) .
C61 Fe1 C2 C1 62.3(3) .
C65 Fe1 C2 C1 28(2) .
C62 Fe1 C2 C1 99.7(2) .
C5 Fe1 C2 C1 -37.8(2) .
C4 Fe1 C2 C1 -80.9(2) .
C3 Fe1 C2 C1 -119.2(3) .
C63 Fe1 C2 C12 22.8(5) .
C64 Fe1 C2 C12 61.8(5) .
C61 Fe1 C2 C12 -57.8(5) .
C65 Fe1 C2 C12 -92(2) .
C62 Fe1 C2 C12 -20.4(5) .
C5 Fe1 C2 C12 -158.0(5) .
C1 Fe1 C2 C12 -120.1(5) .
C4 Fe1 C2 C12 159.0(4) .
C3 Fe1 C2 C12 120.6(5) .
C1 C2 C3 C4 0.6(4) .
C12 C2 C3 C4 161.0(3) .
Fe1 C2 C3 C4 -59.4(2) .
C1 C2 C3 C15 -160.7(3) .
C12 C2 C3 C15 -0.2(6) .
Fe1 C2 C3 C15 139.4(4) .
C1 C2 C3 Fe1 59.9(2) .
C12 C2 C3 Fe1 -139.6(3) .
C63 Fe1 C3 C2 99.5(3) .
C64 Fe1 C3 C2 145.2(2) .
C61 Fe1 C3 C2 19(3) .
C65 Fe1 C3 C2 -175.7(3) .
C62 Fe1 C3 C2 59.5(3) .
C5 Fe1 C3 C2 -81.6(2) .
C1 Fe1 C3 C2 -37.9(2) .
C4 Fe1 C3 C2 -118.9(3) .
C63 Fe1 C3 C4 -141.6(3) .
C64 Fe1 C3 C4 -95.9(3) .
C61 Fe1 C3 C4 138(3) .
C65 Fe1 C3 C4 -56.8(4) .
C62 Fe1 C3 C4 178.3(3) .
C5 Fe1 C3 C4 37.3(2) .
C1 Fe1 C3 C4 81.0(2) .
C2 Fe1 C3 C4 118.9(3) .
C63 Fe1 C3 C15 -23.4(5) .
C64 Fe1 C3 C15 22.4(5) .
C61 Fe1 C3 C15 -104(3) .
C65 Fe1 C3 C15 61.5(5) .
C62 Fe1 C3 C15 -63.4(5) .
C5 Fe1 C3 C15 155.6(4) .
C1 Fe1 C3 C15 -160.8(4) .
C4 Fe1 C3 C15 118.3(5) .
C2 Fe1 C3 C15 -122.9(5) .
C2 C3 C4 C5 -0.1(4) .
C15 C3 C4 C5 161.6(3) .
Fe1 C3 C4 C5 -59.9(3) .
C2 C3 C4 C18 -159.8(3) .
C15 C3 C4 C18 1.9(5) .
Fe1 C3 C4 C18 140.4(3) .
C2 C3 C4 Fe1 59.8(2) .
C15 C3 C4 Fe1 -138.4(3) .
C63 Fe1 C4 C5 -179(11) .
C64 Fe1 C4 C5 -138.6(2) .
C61 Fe1 C4 C5 -57.9(4) .
C65 Fe1 C4 C5 -93.4(3) .
C62 Fe1 C4 C5 93(4) .
C1 Fe1 C4 C5 37.83(19) .
C2 Fe1 C4 C5 81.8(2) .
C3 Fe1 C4 C5 118.5(3) .
C63 Fe1 C4 C3 62.7(3) .
C64 Fe1 C4 C3 102.9(3) .
C61 Fe1 C4 C3 -176.4(3) .
C65 Fe1 C4 C3 148.1(2) .
C62 Fe1 C4 C3 -25(4) .
C5 Fe1 C4 C3 -118.5(3) .
C1 Fe1 C4 C3 -80.7(2) .
C2 Fe1 C4 C3 -36.7(2) .
C63 Fe1 C4 C18 -57.0(5) .
C64 Fe1 C4 C18 -16.8(5) .
C61 Fe1 C4 C18 64.0(5) .
C65 Fe1 C4 C18 28.4(5) .
C62 Fe1 C4 C18 -145(4) .
C5 Fe1 C4 C18 121.8(5) .
C1 Fe1 C4 C18 159.7(4) .
C2 Fe1 C4 C18 -156.4(4) .
C3 Fe1 C4 C18 -119.6(5) .
C3 C4 C5 C1 -0.3(4) .
C18 C4 C5 C1 159.0(3) .
Fe1 C4 C5 C1 -60.3(3) .
C3 C4 C5 C6 -158.5(3) .
C18 C4 C5 C6 0.8(5) .
Fe1 C4 C5 C6 141.5(3) .
C3 C4 C5 Fe1 60.0(2) .
C18 C4 C5 Fe1 -140.7(3) .
C2 C1 C5 C4 0.7(4) .
C9 C1 C5 C4 -159.2(3) .
Fe1 C1 C5 C4 60.6(3) .
C2 C1 C5 C6 158.8(3) .
C9 C1 C5 C6 -1.1(5) .
Fe1 C1 C5 C6 -141.3(3) .
C2 C1 C5 Fe1 -59.9(2) .
C9 C1 C5 Fe1 140.2(3) .
C63 Fe1 C5 C4 52(11) .
C64 Fe1 C5 C4 64.5(3) .
C61 Fe1 C5 C4 145.1(2) .
C65 Fe1 C5 C4 103.7(2) .
C62 Fe1 C5 C4 -175.8(2) .
C1 Fe1 C5 C4 -118.8(3) .
C2 Fe1 C5 C4 -80.8(2) .
C3 Fe1 C5 C4 -38.41(19) .
C63 Fe1 C5 C1 171(100) .
C64 Fe1 C5 C1 -176.7(3) .
C61 Fe1 C5 C1 -96.1(2) .
C65 Fe1 C5 C1 -137.4(2) .
C62 Fe1 C5 C1 -57.0(3) .
C4 Fe1 C5 C1 118.8(3) .
C2 Fe1 C5 C1 38.05(19) .
C3 Fe1 C5 C1 80.4(2) .
C63 Fe1 C5 C6 -69(11) .
C64 Fe1 C5 C6 -56.2(6) .
C61 Fe1 C5 C6 24.5(5) .
C65 Fe1 C5 C6 -16.9(5) .
C62 Fe1 C5 C6 63.6(5) .
C1 Fe1 C5 C6 120.6(5) .
C4 Fe1 C5 C6 -120.6(5) .
C2 Fe1 C5 C6 158.6(5) .
C3 Fe1 C5 C6 -159.0(5) .
C4 C5 C6 C70 -100.5(4) .
C1 C5 C6 C70 104.7(4) .
Fe1 C5 C6 C70 2.3(6) .
C4 C5 C6 C7 131.2(3) .
C1 C5 C6 C7 -23.6(4) .
Fe1 C5 C6 C7 -126.0(4) .
C4 C5 C6 C20 25.5(4) .
C1 C5 C6 C20 -129.3(3) .
Fe1 C5 C6 C20 128.3(4) .
C5 C6 C7 C8 23.2(4) .
C70 C6 C7 C8 -105.6(4) .
C20 C6 C7 C8 133.2(3) .
C5 C6 C7 C22 -124.9(3) .
C70 C6 C7 C22 106.3(3) .
C20 C6 C7 C22 -14.9(3) .
C22 C7 C8 C25 -3.0(5) .
C6 C7 C8 C25 -148.2(3) .
C22 C7 C8 C9 147.2(3) .
C6 C7 C8 C9 2.0(5) .
C5 C1 C9 C8 25.8(4) .
C2 C1 C9 C8 -130.7(3) .
Fe1 C1 C9 C8 127.3(3) .
C5 C1 C9 C10 132.4(3) .
C2 C1 C9 C10 -24.0(5) .
Fe1 C1 C9 C10 -126.1(3) .
C5 C1 C9 C66 -101.2(4) .
C2 C1 C9 C66 102.4(4) .
Fe1 C1 C9 C66 0.3(5) .
C7 C8 C9 C1 -26.4(4) .
C25 C8 C9 C1 126.0(3) .
C7 C8 C9 C10 -137.0(3) .
C25 C8 C9 C10 15.4(4) .
C7 C8 C9 C66 101.7(4) .
C25 C8 C9 C66 -106.0(3) .
C1 C9 C10 C11 25.2(5) .
C8 C9 C10 C11 135.6(4) .
C66 C9 C10 C11 -102.6(4) .
C1 C9 C10 C26 -125.6(3) .
C8 C9 C10 C26 -15.2(4) .
C66 C9 C10 C26 106.6(3) .
C26 C10 C11 C29 1.3(5) .
C9 C10 C11 C29 -146.7(3) .
C26 C10 C11 C12 147.0(3) .
C9 C10 C11 C12 -1.0(6) .
C3 C2 C12 C67 101.2(4) .
C1 C2 C12 C67 -101.4(4) .
Fe1 C2 C12 C67 -0.8(6) .
C3 C2 C12 C13 -25.8(4) .
C1 C2 C12 C13 131.7(3) .
Fe1 C2 C12 C13 -127.7(4) .
C3 C2 C12 C11 -132.5(3) .
C1 C2 C12 C11 25.0(4) .
Fe1 C2 C12 C11 125.6(4) .
C10 C11 C12 C2 -24.0(5) .
C29 C11 C12 C2 124.6(3) .
C10 C11 C12 C67 103.8(4) .
C29 C11 C12 C67 -107.7(3) .
C10 C11 C12 C13 -133.2(3) .
C29 C11 C12 C13 15.3(3) .
C2 C12 C13 C14 26.6(4) .
C67 C12 C13 C14 -101.4(4) .
C11 C12 C13 C14 135.9(3) .
C2 C12 C13 C30 -124.7(3) .
C67 C12 C13 C30 107.2(3) .
C11 C12 C13 C30 -15.4(3) .
C30 C13 C14 C33 -0.7(5) .
C12 C13 C14 C33 -149.5(3) .
C30 C13 C14 C15 147.5(3) .
C12 C13 C14 C15 -1.3(5) .
C2 C3 C15 C16 131.3(4) .
C4 C3 C15 C16 -27.1(4) .
Fe1 C3 C15 C16 -125.7(4) .
C2 C3 C15 C68 -100.5(4) .
C4 C3 C15 C68 101.1(4) .
Fe1 C3 C15 C68 2.6(6) .
C2 C3 C15 C14 25.5(5) .
C4 C3 C15 C14 -132.9(3) .
Fe1 C3 C15 C14 128.5(4) .
C13 C14 C15 C3 -24.7(5) .
C33 C14 C15 C3 126.6(3) .
C13 C14 C15 C16 -134.7(3) .
C33 C14 C15 C16 16.6(4) .
C13 C14 C15 C68 101.8(4) .
C33 C14 C15 C68 -107.0(4) .
C3 C15 C16 C17 26.9(5) .
C68 C15 C16 C17 -101.4(4) .
C14 C15 C16 C17 135.5(4) .
C3 C15 C16 C34 -125.2(3) .
C68 C15 C16 C34 106.5(3) .
C14 C15 C16 C34 -16.5(4) .
C34 C16 C17 C37 2.6(5) .
C15 C16 C17 C37 -147.3(4) .
C34 C16 C17 C18 149.2(3) .
C15 C16 C17 C18 -0.7(6) .
C5 C4 C18 C69 100.4(4) .
C3 C4 C18 C69 -103.4(4) .
Fe1 C4 C18 C69 -2.4(6) .
C5 C4 C18 C19 -26.3(4) .
C3 C4 C18 C19 129.8(3) .
Fe1 C4 C18 C19 -129.2(4) .
C5 C4 C18 C17 -132.1(3) .
C3 C4 C18 C17 24.0(5) .
Fe1 C4 C18 C17 125.0(4) .
C16 C17 C18 C4 -25.0(5) .
C37 C17 C18 C4 124.8(3) .
C16 C17 C18 C69 103.7(4) .
C37 C17 C18 C69 -106.5(3) .
C16 C17 C18 C19 -134.3(4) .
C37 C17 C18 C19 15.5(3) .
C4 C18 C19 C20 25.4(4) .
C69 C18 C19 C20 -102.8(4) .
C17 C18 C19 C20 135.0(3) .
C4 C18 C19 C38 -125.2(3) .
C69 C18 C19 C38 106.6(3) .
C17 C18 C19 C38 -15.6(3) .
C38 C19 C20 C21 0.1(5) .
C18 C19 C20 C21 -148.1(3) .
C38 C19 C20 C6 148.9(3) .
C18 C19 C20 C6 0.7(5) .
C5 C6 C20 C19 -26.3(4) .
C70 C6 C20 C19 101.1(4) .
C7 C6 C20 C19 -136.5(3) .
C5 C6 C20 C21 125.2(3) .
C70 C6 C20 C21 -107.4(3) .
C7 C6 C20 C21 15.0(3) .
C19 C20 C21 C40 -1.8(5) .
C6 C20 C21 C40 -154.6(3) .
C19 C20 C21 C22 142.6(3) .
C6 C20 C21 C22 -10.1(3) .
C8 C7 C22 C23 4.3(5) .
C6 C7 C22 C23 153.9(3) .
C8 C7 C22 C21 -139.5(3) .
C6 C7 C22 C21 10.1(3) .
C40 C21 C22 C23 0.3(5) .
C20 C21 C22 C23 -145.3(3) .
C40 C21 C22 C7 145.6(3) .
C20 C21 C22 C7 0.0(3) .
C7 C22 C23 C24 -1.9(5) .
C21 C22 C23 C24 138.6(3) .
C7 C22 C23 C42 -143.5(3) .
C21 C22 C23 C42 -3.0(5) .
C22 C23 C24 C25 -1.8(5) .
C42 C23 C24 C25 144.4(3) .
C22 C23 C24 C44 -146.5(3) .
C42 C23 C24 C44 -0.3(4) .
C23 C24 C25 C26 -137.8(3) .
C44 C24 C25 C26 2.6(5) .
C23 C24 C25 C8 3.1(5) .
C44 C24 C25 C8 143.4(3) .
C7 C8 C25 C24 -0.7(5) .
C9 C8 C25 C24 -155.2(3) .
C7 C8 C25 C26 143.9(3) .
C9 C8 C25 C26 -10.6(4) .
C11 C10 C26 C27 1.2(5) .
C9 C10 C26 C27 153.5(3) .
C11 C10 C26 C25 -142.5(3) .
C9 C10 C26 C25 9.8(4) .
C24 C25 C26 C27 0.5(5) .
C8 C25 C26 C27 -145.1(3) .
C24 C25 C26 C10 146.0(3) .
C8 C25 C26 C10 0.4(4) .
C10 C26 C27 C45 -143.6(3) .
C25 C26 C27 C45 -2.9(5) .
C10 C26 C27 C28 -1.8(5) .
C25 C26 C27 C28 138.9(3) .
C26 C27 C28 C29 -0.1(5) .
C45 C27 C28 C29 146.2(3) .
C26 C27 C28 C47 -145.1(3) .
C45 C27 C28 C47 1.3(4) .
C27 C28 C29 C30 -138.0(3) .
C47 C28 C29 C30 2.2(4) .
C27 C28 C29 C11 2.7(5) .
C47 C28 C29 C11 142.8(3) .
C10 C11 C29 C28 -3.3(5) .
C12 C11 C29 C28 -154.2(3) .
C10 C11 C29 C30 140.8(3) .
C12 C11 C29 C30 -10.1(4) .
C28 C29 C30 C31 -1.9(4) .
C11 C29 C30 C31 -147.2(3) .
C28 C29 C30 C13 145.3(3) .
C11 C29 C30 C13 0.0(4) .
C14 C13 C30 C31 2.7(5) .
C12 C13 C30 C31 156.1(3) .
C14 C13 C30 C29 -143.0(3) .
C12 C13 C30 C29 10.4(4) .
C29 C30 C31 C48 0.0(4) .
C13 C30 C31 C48 -142.7(3) .
C29 C30 C31 C32 140.1(3) .
C13 C30 C31 C32 -2.7(5) .
C30 C31 C32 C50 -145.0(3) .
C48 C31 C32 C50 -0.1(3) .
C30 C31 C32 C33 0.7(4) .
C48 C31 C32 C33 145.6(3) .
C50 C32 C33 C34 2.5(5) .
C31 C32 C33 C34 -138.7(3) .
C50 C32 C33 C14 142.4(3) .
C31 C32 C33 C14 1.2(5) .
C13 C14 C33 C32 -1.2(5) .
C15 C14 C33 C32 -153.9(3) .
C13 C14 C33 C34 141.2(3) .
C15 C14 C33 C34 -11.4(4) .
C32 C33 C34 C35 0.0(5) .
C14 C33 C34 C35 -144.4(3) .
C32 C33 C34 C16 144.8(3) .
C14 C33 C34 C16 0.5(4) .
C17 C16 C34 C35 0.1(5) .
C15 C16 C34 C35 154.1(3) .
C17 C16 C34 C33 -143.3(3) .
C15 C16 C34 C33 10.8(4) .
C33 C34 C35 C51 -2.4(5) .
C16 C34 C35 C51 -141.8(4) .
C33 C34 C35 C36 137.8(3) .
C16 C34 C35 C36 -1.6(5) .
C34 C35 C36 C37 0.5(5) .
C51 C35 C36 C37 146.1(3) .
C34 C35 C36 C53 -145.7(3) .
C51 C35 C36 C53 -0.1(4) .
C53 C36 C37 C38 2.7(5) .
C35 C36 C37 C38 -139.3(4) .
C53 C36 C37 C17 144.2(4) .
C35 C36 C37 C17 2.1(5) .
C16 C17 C37 C36 -3.7(5) .
C18 C17 C37 C36 -155.2(3) .
C16 C17 C37 C38 141.1(3) .
C18 C17 C37 C38 -10.3(4) .
C36 C37 C38 C39 -0.1(5) .
C17 C37 C38 C39 -145.9(3) .
C36 C37 C38 C19 145.8(3) .
C17 C37 C38 C19 0.0(4) .
C20 C19 C38 C39 2.1(5) .
C18 C19 C38 C39 154.7(3) .
C20 C19 C38 C37 -142.0(3) .
C18 C19 C38 C37 10.6(4) .
C37 C38 C39 C40 138.8(3) .
C19 C38 C39 C40 -2.5(5) .
C37 C38 C39 C54 -1.7(5) .
C19 C38 C39 C54 -142.9(3) .
C20 C21 C40 C39 1.4(5) .
C22 C21 C40 C39 -140.0(3) .
C20 C21 C40 C41 143.3(3) .
C22 C21 C40 C41 1.9(5) .
C38 C39 C40 C21 0.7(5) .
C54 C39 C40 C21 146.3(3) .
C38 C39 C40 C41 -145.8(3) .
C54 C39 C40 C41 -0.3(4) .
C21 C40 C41 C42 -1.4(5) .
C39 C40 C41 C42 144.3(3) .
C21 C40 C41 C55 -159.3(3) .
C39 C40 C41 C55 -13.7(4) .
C40 C41 C42 C23 -1.4(5) .
C55 C41 C42 C23 151.8(3) .
C40 C41 C42 C43 -150.8(3) .
C55 C41 C42 C43 2.4(6) .
C22 C23 C42 C41 3.6(5) .
C24 C23 C42 C41 -141.4(3) .
C22 C23 C42 C43 156.8(3) .
C24 C23 C42 C43 11.7(4) .
C41 C42 C43 C57 23.1(4) .
C23 C42 C43 C57 -129.0(3) .
C41 C42 C43 C72 -105.7(4) .
C23 C42 C43 C72 102.2(4) .
C41 C42 C43 C44 135.1(3) .
C23 C42 C43 C44 -17.0(3) .
C25 C24 C44 C45 -3.4(5) .
C23 C24 C44 C45 140.2(3) .
C25 C24 C44 C43 -154.8(3) .
C23 C24 C44 C43 -11.1(4) .
C57 C43 C44 C45 -22.5(5) .
C72 C43 C44 C45 106.6(4) .
C42 C43 C44 C45 -133.0(4) .
C57 C43 C44 C24 127.1(3) .
C72 C43 C44 C24 -103.8(3) .
C42 C43 C44 C24 16.6(3) .
C24 C44 C45 C27 1.0(5) .
C43 C44 C45 C27 147.9(3) .
C24 C44 C45 C46 -146.4(3) .
C43 C44 C45 C46 0.5(6) .
C26 C27 C45 C44 2.1(5) .
C28 C27 C45 C44 -142.4(3) .
C26 C27 C45 C46 153.3(3) .
C28 C27 C45 C46 8.8(4) .
C44 C45 C46 C58 25.0(5) .
C27 C45 C46 C58 -125.2(3) .
C44 C45 C46 C83 -104.1(4) .
C27 C45 C46 C83 105.8(3) .
C44 C45 C46 C47 136.2(3) .
C27 C45 C46 C47 -14.0(3) .
C29 C28 C47 C48 -0.6(4) .
C27 C28 C47 C48 143.5(3) .
C29 C28 C47 C46 -154.8(3) .
C27 C28 C47 C46 -10.6(4) .
C58 C46 C47 C48 -26.4(4) .
C45 C46 C47 C48 -137.9(3) .
C83 C46 C47 C48 101.4(4) .
C58 C46 C47 C28 126.2(3) .
C45 C46 C47 C28 14.8(3) .
C83 C46 C47 C28 -105.9(3) .
C28 C47 C48 C31 -1.2(4) .
C46 C47 C48 C31 148.9(3) .
C28 C47 C48 C49 -148.9(3) .
C46 C47 C48 C49 1.2(5) .
C30 C31 C48 C47 1.5(5) .
C32 C31 C48 C47 -142.1(3) .
C30 C31 C48 C49 153.3(3) .
C32 C31 C48 C49 9.8(3) .
C47 C48 C49 C59 25.0(4) .
C31 C48 C49 C59 -125.2(3) .
C47 C48 C49 C94 -103.6(4) .
C31 C48 C49 C94 106.2(3) .
C47 C48 C49 C50 135.8(3) .
C31 C48 C49 C50 -14.3(3) .
C33 C32 C50 C51 -2.6(5) .
C31 C32 C50 C51 141.4(3) .
C33 C32 C50 C49 -153.6(3) .
C31 C32 C50 C49 -9.6(3) .
C59 C49 C50 C51 -25.5(4) .
C94 C49 C50 C51 102.2(4) .
C48 C49 C50 C51 -136.2(3) .
C59 C49 C50 C32 124.9(3) .
C94 C49 C50 C32 -107.4(3) .
C48 C49 C50 C32 14.2(3) .
C32 C50 C51 C35 0.1(5) .
C49 C50 C51 C35 147.4(3) .
C32 C50 C51 C52 -148.7(3) .
C49 C50 C51 C52 -1.4(5) .
C34 C35 C51 C50 2.4(5) .
C36 C35 C51 C50 -141.5(3) .
C34 C35 C51 C52 155.2(3) .
C36 C35 C51 C52 11.3(4) .
C50 C51 C52 C105 -101.7(4) .
C35 C51 C52 C105 107.4(3) .
C50 C51 C52 C60 24.7(4) .
C35 C51 C52 C60 -126.1(3) .
C50 C51 C52 C53 134.3(3) .
C35 C51 C52 C53 -16.5(4) .
C37 C36 C53 C54 -3.6(5) .
C35 C36 C53 C54 141.3(3) .
C37 C36 C53 C52 -155.9(3) .
C35 C36 C53 C52 -10.9(4) .
C105 C52 C53 C54 104.4(4) .
C60 C52 C53 C54 -24.0(5) .
C51 C52 C53 C54 -134.8(4) .
C105 C52 C53 C36 -104.5(4) .
C60 C52 C53 C36 127.0(3) .
C51 C52 C53 C36 16.2(4) .
C36 C53 C54 C39 1.9(5) .
C52 C53 C54 C39 150.0(3) .
C36 C53 C54 C55 -149.6(4) .
C52 C53 C54 C55 -1.5(6) .
C38 C39 C54 C53 0.8(5) .
C40 C39 C54 C53 -142.7(3) .
C38 C39 C54 C55 157.4(3) .
C40 C39 C54 C55 13.9(4) .
C42 C41 C55 C116 107.5(4) .
C40 C41 C55 C116 -97.2(3) .
C42 C41 C55 C54 -134.7(4) .
C40 C41 C55 C54 20.6(3) .
C42 C41 C55 C56 -18.0(5) .
C40 C41 C55 C56 137.3(3) .
C53 C54 C55 C116 -111.9(4) .
C39 C54 C55 C116 94.4(3) .
C53 C54 C55 C41 132.9(4) .
C39 C54 C55 C41 -20.8(3) .
C53 C54 C55 C56 16.3(5) .
C39 C54 C55 C56 -137.3(3) .
C116 C55 C56 C57 -116.9(4) .
C41 C55 C56 C57 5.6(4) .
C54 C55 C56 C57 115.9(3) .
C116 C55 C56 C60 124.2(3) .
C41 C55 C56 C60 -113.3(3) .
C54 C55 C56 C60 -3.0(4) .
C116 C55 C56 C71 4.5(4) .
C41 C55 C56 C71 127.0(3) .
C54 C55 C56 C71 -122.7(3) .
C60 C56 C57 C58 -12.6(4) .
C71 C56 C57 C58 98.5(3) .
C55 C56 C57 C58 -138.7(3) .
C60 C56 C57 C43 148.9(3) .
C71 C56 C57 C43 -100.0(4) .
C55 C56 C57 C43 22.8(5) .
C72 C43 C57 C58 -109.2(4) .
C44 C43 C57 C58 17.6(5) .
C42 C43 C57 C58 123.3(4) .
C72 C43 C57 C56 91.4(4) .
C44 C43 C57 C56 -141.8(3) .
C42 C43 C57 C56 -36.1(5) .
C56 C57 C58 C59 7.7(4) .
C43 C57 C58 C59 -154.8(3) .
C56 C57 C58 C46 172.0(3) .
C43 C57 C58 C46 9.5(5) .
C45 C46 C58 C57 -30.7(5) .
C83 C46 C58 C57 97.1(4) .
C47 C46 C58 C57 -137.2(3) .
C45 C46 C58 C59 131.5(3) .
C83 C46 C58 C59 -100.8(4) .
C47 C46 C58 C59 24.9(4) .
C57 C58 C59 C60 1.3(4) .
C46 C58 C59 C60 -163.5(3) .
C57 C58 C59 C49 166.0(3) .
C46 C58 C59 C49 1.1(5) .
C94 C49 C59 C60 -95.9(4) .
C48 C49 C59 C60 136.3(3) .
C50 C49 C59 C60 30.2(4) .
C94 C49 C59 C58 101.8(4) .
C48 C49 C59 C58 -26.1(4) .
C50 C49 C59 C58 -132.1(3) .
C58 C59 C60 C56 -9.6(4) .
C49 C59 C60 C56 -174.1(3) .
C58 C59 C60 C52 157.0(3) .
C49 C59 C60 C52 -7.5(5) .
C57 C56 C60 C59 13.4(4) .
C71 C56 C60 C59 -98.4(4) .
C55 C56 C60 C59 139.9(3) .
C57 C56 C60 C52 -152.8(3) .
C71 C56 C60 C52 95.4(4) .
C55 C56 C60 C52 -26.3(5) .
C105 C52 C60 C59 104.6(4) .
C51 C52 C60 C59 -20.5(4) .
C53 C52 C60 C59 -125.6(3) .
C105 C52 C60 C56 -91.2(4) .
C51 C52 C60 C56 143.7(3) .
C53 C52 C60 C56 38.6(5) .
C63 Fe1 C61 C65 84.5(3) .
C64 Fe1 C61 C65 39.0(3) .
C62 Fe1 C61 C65 123.4(4) .
C5 Fe1 C61 C65 -94.4(3) .
C1 Fe1 C61 C65 -137.9(3) .
C4 Fe1 C61 C65 -58.5(4) .
C2 Fe1 C61 C65 -175.8(3) .
C3 Fe1 C61 C65 167(3) .
C63 Fe1 C61 C62 -39.0(3) .
C64 Fe1 C61 C62 -84.5(3) .
C65 Fe1 C61 C62 -123.4(4) .
C5 Fe1 C61 C62 142.1(3) .
C1 Fe1 C61 C62 98.7(3) .
C4 Fe1 C61 C62 178.0(3) .
C2 Fe1 C61 C62 60.7(4) .
C3 Fe1 C61 C62 43(3) .
C65 C61 C62 C63 1.6(5) .
Fe1 C61 C62 C63 59.9(3) .
C65 C61 C62 Fe1 -58.3(4) .
C64 Fe1 C62 C63 -37.9(3) .
C61 Fe1 C62 C63 -116.2(4) .
C65 Fe1 C62 C63 -82.4(3) .
C5 Fe1 C62 C63 -179(11) .
C1 Fe1 C62 C63 145.6(3) .
C4 Fe1 C62 C63 91(4) .
C2 Fe1 C62 C63 102.4(3) .
C3 Fe1 C62 C63 67.1(4) .
C63 Fe1 C62 C61 116.2(4) .
C64 Fe1 C62 C61 78.4(3) .
C65 Fe1 C62 C61 33.9(3) .
C5 Fe1 C62 C61 -62.6(4) .
C1 Fe1 C62 C61 -98.1(3) .
C4 Fe1 C62 C61 -153(4) .
C2 Fe1 C62 C61 -141.4(3) .
C3 Fe1 C62 C61 -176.7(3) .
C61 C62 C63 C64 -1.3(5) .
Fe1 C62 C63 C64 59.1(3) .
C61 C62 C63 Fe1 -60.4(3) .
C64 Fe1 C63 C62 120.4(4) .
C61 Fe1 C63 C62 39.5(3) .
C65 Fe1 C63 C62 81.0(3) .
C5 Fe1 C63 C62 133(14) .
C1 Fe1 C63 C62 -56.3(4) .
C4 Fe1 C63 C62 -175.9(2) .
C2 Fe1 C63 C62 -94.5(3) .
C3 Fe1 C63 C62 -136.9(3) .
C61 Fe1 C63 C64 -80.9(3) .
C65 Fe1 C63 C64 -39.3(3) .
C62 Fe1 C63 C64 -120.4(4) .
C5 Fe1 C63 C64 13(11) .
C1 Fe1 C63 C64 -176.7(3) .
C4 Fe1 C63 C64 63.8(4) .
C2 Fe1 C63 C64 145.1(3) .
C3 Fe1 C63 C64 102.7(3) .
C62 C63 C64 C65 0.7(5) .
Fe1 C63 C64 C65 60.8(3) .
C62 C63 C64 Fe1 -60.1(3) .
C63 Fe1 C64 C65 -116.6(4) .
C61 Fe1 C64 C65 -36.2(3) .
C62 Fe1 C64 C65 -80.1(3) .
C5 Fe1 C64 C65 63.7(4) .
C1 Fe1 C64 C65 25(3) .
C4 Fe1 C64 C65 102.1(3) .
C2 Fe1 C64 C65 -176.9(3) .
C3 Fe1 C64 C65 146.7(3) .
C61 Fe1 C64 C63 80.4(3) .
C65 Fe1 C64 C63 116.6(4) .
C62 Fe1 C64 C63 36.5(3) .
C5 Fe1 C64 C63 -180(11) .
C1 Fe1 C64 C63 142(3) .
C4 Fe1 C64 C63 -141.3(3) .
C2 Fe1 C64 C63 -60.3(4) .
C3 Fe1 C64 C63 -96.7(3) .
C62 C61 C65 C64 -1.2(6) .
Fe1 C61 C65 C64 -59.0(3) .
C62 C61 C65 Fe1 57.8(3) .
C63 C64 C65 C61 0.3(5) .
Fe1 C64 C65 C61 60.3(3) .
C63 C64 C65 Fe1 -60.0(3) .
C63 Fe1 C65 C61 -79.1(3) .
C64 Fe1 C65 C61 -118.8(4) .
C62 Fe1 C65 C61 -35.9(3) .
C5 Fe1 C65 C61 101.7(3) .
C1 Fe1 C65 C61 63.2(4) .
C4 Fe1 C65 C61 144.5(3) .
C2 Fe1 C65 C61 37(2) .
C3 Fe1 C65 C61 -178.7(3) .
C63 Fe1 C65 C64 39.7(3) .
C61 Fe1 C65 C64 118.8(4) .
C62 Fe1 C65 C64 82.9(3) .
C5 Fe1 C65 C64 -139.5(3) .
C1 Fe1 C65 C64 -178.0(3) .
C4 Fe1 C65 C64 -96.7(3) .
C2 Fe1 C65 C64 156(2) .
C3 Fe1 C65 C64 -59.9(4) .
C57 C43 C72 C73 -160.8(4) .
C44 C43 C72 C73 74.4(4) .
C42 C43 C72 C73 -37.2(5) .
C57 C43 C72 C77 19.4(5) .
C44 C43 C72 C77 -105.4(4) .
C42 C43 C72 C77 143.0(4) .
C77 C72 C73 C74 4.2(7) .
C43 C72 C73 C74 -175.6(4) .
C72 C73 C74 C75 -1.4(8) .
C73 C74 C75 C76 -2.8(8) .
C73 C74 C75 C78 178.3(5) .
C74 C75 C76 C77 4.2(8) .
C78 C75 C76 C77 -176.8(5) .
C75 C76 C77 C72 -1.4(8) .
C73 C72 C77 C76 -2.8(7) .
C43 C72 C77 C76 177.0(4) .
C74 C75 C78 C79 -52(12) .
C76 C75 C78 C79 129(11) .
C75 C78 C79 Si1 -88(15) .
C81 Si1 C79 C78 -123(9) .
C82 Si1 C79 C78 11(9) .
C80 Si1 C79 C78 124(9) .
C81 Si1 C80 C166 -131(2) .
C79 Si1 C80 C166 -15(2) .
C82 Si1 C80 C166 100(2) .
C58 C46 C83 C84 2.7(5) .
C45 C46 C83 C84 127.2(4) .
C47 C46 C83 C84 -120.2(4) .
C58 C46 C83 C88 -176.7(3) .
C45 C46 C83 C88 -52.2(4) .
C47 C46 C83 C88 60.4(4) .
C88 C83 C84 C85 0.8(6) .
C46 C83 C84 C85 -178.6(3) .
C83 C84 C85 C86 0.0(6) .
C84 C85 C86 C87 -0.5(6) .
C84 C85 C86 C89 179.4(4) .
C85 C86 C87 C88 0.1(6) .
C89 C86 C87 C88 -179.7(4) .
C86 C87 C88 C83 0.7(6) .
C84 C83 C88 C87 -1.2(5) .
C46 C83 C88 C87 178.3(3) .
C87 C86 C89 C90 66(55) .
C85 C86 C89 C90 -114(72) .
C86 C89 C90 Si2 96(80) .
C93 Si2 C90 C89 98(17) .
C91 Si2 C90 C89 -142(17) .
C92 Si2 C90 C89 -26(17) .
C93 Si2 C91 C132 -172.9(9) .
C90 Si2 C91 C132 68.5(9) .
C92 Si2 C91 C132 -47.4(10) .
C93 Si2 C91 C136 -71.5(9) .
C90 Si2 C91 C136 170.0(9) .
C92 Si2 C91 C136 54.1(10) .
C59 C49 C94 C99 -3.4(5) .
C48 C49 C94 C99 120.5(4) .
C50 C49 C94 C99 -126.4(4) .
C59 C49 C94 C95 176.6(3) .
C48 C49 C94 C95 -59.5(4) .
C50 C49 C94 C95 53.6(4) .
C99 C94 C95 C96 1.0(6) .
C49 C94 C95 C96 -178.9(3) .
C94 C95 C96 C97 -1.2(6) .
C95 C96 C97 C98 0.0(6) .
C95 C96 C97 C100 -178.1(4) .
C96 C97 C98 C99 1.4(6) .
C100 C97 C98 C99 179.4(4) .
C95 C94 C99 C98 0.3(6) .
C49 C94 C99 C98 -179.7(4) .
C97 C98 C99 C94 -1.5(7) .
C96 C97 C100 C101 84(16) .
C98 C97 C100 C101 -94(16) .
C97 C100 C101 Si3 153(11) .
C104 Si3 C101 C100 36(11) .
C102 Si3 C101 C100 177(100) .
C103 Si3 C101 C100 -76(11) .
C142 Si3 C101 C100 -31(11) .
C104 Si3 C103 C142 -35.6(16) .
C102 Si3 C103 C142 -167.1(15) .
C101 Si3 C103 C142 79.6(16) .
C60 C52 C105 C127 -177.4(6) .
C51 C52 C105 C127 -55.1(7) .
C53 C52 C105 C127 58.6(7) .
C60 C52 C105 C106 94.4(6) .
C51 C52 C105 C106 -143.2(5) .
C53 C52 C105 C106 -29.6(7) .
C60 C52 C105 C130 -5.3(10) .
C51 C52 C105 C130 117.0(9) .
C53 C52 C105 C130 -129.4(9) .
C60 C52 C105 C110 -85.6(6) .
C51 C52 C105 C110 36.8(6) .
C53 C52 C105 C110 150.4(5) .
C127 C105 C106 C107 71.4(9) .
C130 C105 C106 C107 -54.6(10) .
C110 C105 C106 C107 5.4(10) .
C52 C105 C106 C107 -174.6(6) .
C105 C106 C107 C108 -6.8(12) .
C106 C107 C108 C129 60.9(10) .
C106 C107 C108 C109 8.3(11) .
C106 C107 C108 C111 -176.8(6) .
C106 C107 C108 C128 -56.8(8) .
C129 C108 C109 C110 -69.2(11) .
C107 C108 C109 C110 -9.6(11) .
C111 C108 C109 C110 175.5(7) .
C128 C108 C109 C110 51.8(9) .
C108 C109 C110 C105 9.0(13) .
C127 C105 C110 C109 -69.9(10) .
C106 C105 C110 C109 -6.7(11) .
C130 C105 C110 C109 61.1(10) .
C52 C105 C110 C109 173.3(7) .
C129 C108 C111 C112 -121(21) .
C107 C108 C111 C112 143(21) .
C109 C108 C111 C112 -43(21) .
C128 C108 C111 C112 55(21) .
C108 C111 C112 Si4 -169(100) .
C114 Si4 C112 C111 -111(25) .
C113 Si4 C112 C111 131(25) .
C115 Si4 C112 C111 14(25) .
C113 Si4 C114 C164 -41.4(10) .
C112 Si4 C114 C164 -158.6(9) .
C115 Si4 C114 C164 79.1(10) .
C41 C55 C116 C117 -45.0(4) .
C54 C55 C116 C117 -155.1(3) .
C56 C55 C116 C117 78.5(4) .
C41 C55 C116 C121 130.7(4) .
C54 C55 C116 C121 20.5(4) .
C56 C55 C116 C121 -105.8(4) .
C121 C116 C117 C118 0.1(6) .
C55 C116 C117 C118 175.9(4) .
C116 C117 C118 C119 -0.1(7) .
C117 C118 C119 C120 1.5(7) .
C117 C118 C119 C122 -175.9(5) .
C118 C119 C120 C121 -2.9(7) .
C122 C119 C120 C121 174.6(5) .
C117 C116 C121 C120 -1.6(6) .
C55 C116 C121 C120 -177.4(4) .
C119 C120 C121 C116 3.0(7) .
C120 C119 C122 C123 19(100) .
C118 C119 C122 C123 -163(100) .
C119 C122 C123 Si5 -71(100) .
C126 Si5 C123 C122 -101(2) .
C125 Si5 C123 C122 157(2) .
C124 Si5 C123 C122 35(2) .
C125 Si5 C126 C160 -113.4(18) .
C123 Si5 C126 C160 158.7(15) .
C124 Si5 C126 C160 25.1(19) .
C125 Si5 C126 C161 34.4(12) .
C123 Si5 C126 C161 -53.5(10) .
C124 Si5 C126 C161 172.9(12) .
C106 C105 C127 C128 -57.8(9) .
C130 C105 C127 C128 8.8(15) .
C110 C105 C127 C128 62.0(9) .
C52 C105 C127 C128 -179.1(7) .
C105 C127 C128 C108 -3.8(15) .
C129 C108 C128 C127 -2.5(14) .
C107 C108 C128 C127 66.6(9) .
C109 C108 C128 C127 -58.8(9) .
C111 C108 C128 C127 -178.2(7) .
C107 C108 C129 C130 -61.1(19) .
C109 C108 C129 C130 68.2(18) .
C111 C108 C129 C130 179.4(15) .
C128 C108 C129 C130 4(2) .
C127 C105 C130 C129 -7.6(19) .
C106 C105 C130 C129 54.6(15) .
C110 C105 C130 C129 -65.2(14) .
C52 C105 C130 C129 -179.7(12) .
C108 C129 C130 C105 1(3) .
C136 C91 C132 C133 71.2(14) .
Si2 C91 C132 C133 -177.4(11) .
C91 C132 C133 C134 177.3(19) .
C132 C133 C134 C135 -156(3) .
C132 C91 C136 C137 -77.3(16) .
Si2 C91 C136 C137 171.7(12) .
C91 C136 C137 C138 -174.7(15) .
C136 C137 C138 C139 -179.9(17) .
C137 C138 C139 C140 176.8(19) .
C138 C139 C140 C141 -68(7) .
C104 Si3 C142 C103 142.3(16) .
C102 Si3 C142 C103 22(2) .
C101 Si3 C142 C103 -108.5(12) .
C165 C147 C148 C149 -166(3) .
C160 C151 C153 C154 -24(5) .
C151 C153 C154 C155 -146(3) .
C153 C154 C155 C154 147(4) 2
C161 C156 C157 C158 158(4) .
C156 C157 C158 C159 42(6) .
Si5 C126 C160 C151 -171(2) .
C161 C126 C160 C151 51(4) .
C153 C151 C160 C126 -32(6) .
C160 C126 C161 C156 -48(3) .
Si5 C126 C161 C156 169.0(18) .
C157 C156 C161 C126 92(5) .
C165 C145 C162 C163 -168.6(11) .
Si4 C114 C164 C163 177.7(8) .
C145 C162 C163 C164 -175.5(11) .
C114 C164 C163 C162 172.8(9) .
C162 C145 C165 C147 -166.8(13) .
C148 C147 C165 C145 -143(2) .
